data_1569125
loop_
_publ_author_name
'Lei, Zhen'
'Zhao, Pei'
'Pei, Xiao-Li'
'Ube, Hitoshi'
'Ehara, Masahiro'
'Shionoya, Mitsuhiko'

_publ_section_title
;
 Photoluminescence control by atomically precise surface metallization of
 C-centered hexagold(i) clusters using N-heterocyclic carbenes.
;
_journal_issue 23
_journal_name_full 'Chemical science'
_journal_page_first 6207
_journal_page_last 6215
_journal_paper_doi 10.1039/d3sc01976d
_journal_volume 14
_journal_year 2023
_chemical_formula_moiety 'C103 H111 Ag3 Au6 N21, 5(B F4)'
_chemical_formula_sum 'C103 H111 Ag3 Au6 B5 F20 N21'
_chemical_formula_weight 3582.58
_space_group_crystal_system monoclinic
_space_group_IT_number 15
_space_group_name_Hall '-I 2ya'
_space_group_name_H-M_alt 'I 1 2/a 1'
_atom_sites_solution_hydrogens geom
_atom_sites_solution_primary direct
_audit_creation_date 2020-12-30
_audit_creation_method
;
Olex2 1.3
(compiled 2020.11.12 svn.r5f609507 for OlexSys, GUI svn.r6226)
;
_audit_update_record
;
2022-09-21 deposited with the CCDC.	2023-04-28 downloaded from the CCDC.
;
_cell_angle_alpha 90
_cell_angle_beta 106.484(3)
_cell_angle_gamma 90
_cell_formula_units_Z 8
_cell_length_a 28.2746(8)
_cell_length_b 33.2019(8)
_cell_length_c 29.4805(10)
_cell_measurement_reflns_used 17008
_cell_measurement_temperature 93(2)
_cell_measurement_theta_max 72.2380
_cell_measurement_theta_min 2.6790
_cell_volume 26537.9(14)
_computing_cell_refinement 'CrysAlisPro 1.171.39.20a (Rigaku OD, 2015)'
_computing_data_collection 'CrysAlisPro 1.171.39.20a (Rigaku OD, 2015)'
_computing_data_reduction 'CrysAlisPro 1.171.39.20a (Rigaku OD, 2015)'
_computing_molecular_graphics 'Olex2 1.3 (Dolomanov et al., 2009)'
_computing_publication_material 'Olex2 1.3 (Dolomanov et al., 2009)'
_computing_structure_refinement 'SHELXL 2018/3 (Sheldrick, 2015)'
_computing_structure_solution 'SHELXS  (Sheldrick, 2008)'
_diffrn_ambient_temperature 93(2)
_diffrn_detector 'CCD plate'
_diffrn_measured_fraction_theta_full 0.985
_diffrn_measured_fraction_theta_max 0.951
_diffrn_measurement_details
;
List of Runs (angles in degrees, time in seconds):

  # Type    Start    End  Width  t~exp~   \w     \q     \k     \f   Frames
#--------------------------------------------------------------------------
  1  \w    -80.00 -32.00   0.50    5.00    --    0.00 -38.00 -90.00   96
  2  \w     16.00  67.00   0.50    5.00    --    0.00  38.00-180.00  102
  3  \w    -88.00  30.00   0.50    5.00    --    0.00 -82.00 150.00  236
  4  \w     69.00 144.00   0.50   30.00    --   98.20  61.00 -90.00  150
  5  \w     72.00 110.00   0.50   30.00    --   98.20  45.00-150.00   76
  6  \w    140.00 170.00   0.50   30.00    --   98.20  45.00-150.00   60
  7  \w     11.00 109.00   0.50   30.00    --   98.20 -61.00 120.00  196
  8  \w     90.00 126.00   0.50   30.00    --   98.20 -82.00 120.00   72
  9  \w     12.00  84.00   0.50   30.00    --   98.20 -82.00 120.00  144
 10  \w     41.00  69.00   0.50   30.00    --   98.20 -45.00-150.00   56
 11  \w     81.00 122.00   0.50   30.00    --   98.20 -45.00-150.00   82
 12  \w     11.00  36.00   0.50   30.00    --   98.20 -82.00  90.00   50
 13  \w     71.00 105.00   0.50   30.00    --   98.20 -82.00  90.00   68
 14  \w    100.00 127.00   0.50   30.00    --   98.20 -82.00 150.00   54
 15  \w    161.00 187.00   0.50   30.00    --   98.20  61.00 -90.00   52
 16  \w     67.00 166.00   0.50   30.00    --   98.20  30.00  30.00  198
;
_diffrn_measurement_device 'four-circle diffractometer'
_diffrn_measurement_device_type 'XtaLAB Pro: Kappa single'
_diffrn_measurement_method '\w scans'
_diffrn_orient_matrix_type 'CrysAlisPro convention (1999,Acta A55,543-557)'
_diffrn_orient_matrix_UB_11 -0.0058422000
_diffrn_orient_matrix_UB_12 0.0460793000
_diffrn_orient_matrix_UB_13 0.0011407000
_diffrn_orient_matrix_UB_21 0.0304901000
_diffrn_orient_matrix_UB_22 0.0005517000
_diffrn_orient_matrix_UB_23 0.0524264000
_diffrn_orient_matrix_UB_31 0.0475875000
_diffrn_orient_matrix_UB_32 0.0053733000
_diffrn_orient_matrix_UB_33 -0.0149910000
_diffrn_radiation_monochromator graphite
_diffrn_radiation_probe x-ray
_diffrn_radiation_type 'Cu K\a'
_diffrn_radiation_wavelength 1.54184
_diffrn_reflns_av_R_equivalents 0.0481
_diffrn_reflns_av_unetI/netI 0.0500
_diffrn_reflns_Laue_measured_fraction_full 0.985
_diffrn_reflns_Laue_measured_fraction_max 0.951
_diffrn_reflns_limit_h_max 34
_diffrn_reflns_limit_h_min -28
_diffrn_reflns_limit_k_max 38
_diffrn_reflns_limit_k_min -41
_diffrn_reflns_limit_l_max 36
_diffrn_reflns_limit_l_min -36
_diffrn_reflns_number 62923
_diffrn_reflns_point_group_measured_fraction_full 0.985
_diffrn_reflns_point_group_measured_fraction_max 0.951
_diffrn_reflns_theta_full 67.684
_diffrn_reflns_theta_max 73.668
_diffrn_reflns_theta_min 2.053
_diffrn_source 'fine-focus sealed X-ray tube'
_diffrn_source_type 'Enhance (Cu) X-ray Source'
_exptl_absorpt_coefficient_mu 16.252
_exptl_absorpt_correction_T_max 1.00000
_exptl_absorpt_correction_T_min 0.14295
_exptl_absorpt_correction_type multi-scan
_exptl_absorpt_process_details
;
CrysAlisPro 1.171.39.20a (Rigaku Oxford Diffraction, 2015)
Empirical absorption correction using spherical harmonics,
 implemented in SCALE3 ABSPACK scaling algorithm.
;
_exptl_crystal_colour yellow
_exptl_crystal_density_diffrn 1.793
_exptl_crystal_description block
_exptl_crystal_F_000 13568
_exptl_crystal_preparation Luminescent
_exptl_crystal_size_max 0.10
_exptl_crystal_size_mid 0.08
_exptl_crystal_size_min 0.05
_refine_diff_density_max 4.442
_refine_diff_density_min -1.765
_refine_diff_density_rms 0.273
_refine_ls_extinction_method none
_refine_ls_goodness_of_fit_ref 1.109
_refine_ls_hydrogen_treatment constr
_refine_ls_matrix_type full
_refine_ls_number_parameters 1339
_refine_ls_number_reflns 25505
_refine_ls_number_restraints 576
_refine_ls_restrained_S_all 1.098
_refine_ls_R_factor_all 0.1197
_refine_ls_R_factor_gt 0.0970
_refine_ls_shift/su_max 0.008
_refine_ls_shift/su_mean 0.000
_refine_ls_structure_factor_coef Fsqd
_refine_ls_weighting_details 'w=1/[\s^2^(Fo^2^)+(0.2000P)^2^] where P=(Fo^2^+2Fc^2^)/3'
_refine_ls_weighting_scheme calc
_refine_ls_wR_factor_gt 0.2906
_refine_ls_wR_factor_ref 0.3128
_reflns_Friedel_coverage 0.000
_reflns_number_gt 15540
_reflns_number_total 25505
_reflns_threshold_expression 'I > 2\s(I)'
_cod_data_source_file d3sc01976d2.cif
_cod_data_source_block 3
_cod_depositor_comments 'Adding full bibliography for 1569121--1569126.cif.'
_cod_database_code 1569125
_shelx_shelxl_version_number 2018/3
_chemical_oxdiff_formula 'C11 H10 N O'
_shelx_space_group_comment
;
The symmetry employed for this shelxl refinement is uniquely defined
by the following loop, which should always be used as a source of
symmetry information in preference to the above space-group names.
They are only intended as comments.
;
_reflns_odcompleteness_completeness 98.39
_reflns_odcompleteness_iscentric 1
_reflns_odcompleteness_theta 66.97
_olex2_refinement_description
;
1. Fixed Uiso
 At 1.2 times of:
  All C(H) groups, All C(H,H) groups
 At 1.5 times of:
  All C(H,H,H) groups
2. Restrained distances
 F43-B4 = F41-B4 = F44-B4 = F42-B4
 1.45 with sigma of 0.01
 F61-B6 = F64-B6 = F63-B6 = F62-B6
 1.45 with sigma of 0.01
 F11-B1 = F14-B1 = F13-B1 = F12-B1
 1.45 with sigma of 0.01
 F21-B2 = F24-B2 = F23-B2 = F22-B2
 1.45 with sigma of 0.01
 F34-B3 = F32-B3 = F33-B3 = F31-B3
 1.45 with sigma of 0.01
 F24-F21 = F24-F23 = F24-F22 = F21-F23 = F21-F22 = F23-F22
 2.35 with sigma of 0.001
 F14-F11 = F14-F13 = F14-F12 = F11-F13 = F11-F12 = F13-F12
 2.35 with sigma of 0.001
 F64-F63 = F64-F62 = F64-F61 = F63-F62 = F63-F61 = F62-F61
 2.35 with sigma of 0.001
 F44-F43 = F44-F42 = F44-F41 = F43-F42 = F43-F41 = F42-F41
 2.35 with sigma of 0.001
 F32-F34 = F32-F33 = F32-F31 = F34-F33 = F34-F31 = F33-F31
 2.35 with sigma of 0.001
 B5-F51 = B5-F52 = B5-F54 = B5-F53
 1.45 with sigma of 0.01
 F51-F52 = F51-F54 = F51-F53 = F52-F54 = F52-F53 = F54-F53
 2.35 with sigma of 0.01
 C9-C8 \\sim C3-C2 \\sim C6-C5
 with sigma of 0.01
 N602-C617 \\sim N102-C117 \\sim N402-C417 \\sim N202-C217 \\sim N502-C517
\\sim N302-C317
 with sigma of 0.01
 Ag1-N4 \\sim Ag3-N10 \\sim Ag2-N7
 with sigma of 0.01
 N7-C6 \\sim N4-C3 \\sim N10-C9
 with sigma of 0.01
 C618-C617 \\sim C619-C617 \\sim C118-C117 \\sim C119-C117 \\sim C519-C517
\\sim C518-C517 \\sim C318-
 C317 \\sim C319-C317 \\sim C419-C417 \\sim C218-C217 \\sim C418-C417 \\sim
C219-C217
 with sigma of 0.01
 C511-C510 \\sim C211-C210 \\sim C111-C110 \\sim C311-C310 \\sim C411-C410
\\sim C611-C610
 with sigma of 0.01
 N209-C210 \\sim N309-C310 \\sim N609-C610 \\sim N409-C410 \\sim N109-C110
\\sim N509-C510
 with sigma of 0.01
3. Uiso/Uaniso restraints and constraints
C8 \\sim C9 \\sim N10: within 2A with sigma of 0.001 and sigma for terminal
atoms of 0.002 within 2A
C5 \\sim C6 \\sim N7: within 2A with sigma of 0.001 and sigma for terminal
atoms of 0.002 within 2A
C114 \\sim C115 \\sim N116 \\sim C111 \\sim C112 \\sim C113: within 2A with
sigma of 0.001 and sigma for terminal atoms of 0.002 within 2A
C615 \\sim C614 \\sim C613 \\sim C612 \\sim C611 \\sim N616: within 2A with
sigma of 0.001 and sigma for terminal atoms of 0.002 within 2A
B5 \\sim F53 \\sim F54 \\sim F51 \\sim F52: within 2A with sigma of 0.001 and
sigma for terminal atoms of 0.002 within 2A
B5 \\sim F54 \\sim F51 \\sim F53 \\sim F52: within 2A with sigma of 0.001 and
sigma for terminal atoms of 0.002 within 2A
C605 \\sim C604 \\sim C603 \\sim C608 \\sim C607 \\sim C606: within 2A with
sigma of 0.001 and sigma for terminal atoms of 0.002 within 2A
C105 \\sim C104 \\sim C103 \\sim C108 \\sim C107 \\sim C106: within 2A with
sigma of 0.001 and sigma for terminal atoms of 0.002 within 2A
C407 \\sim C406 \\sim C405 \\sim C404 \\sim C403 \\sim C408: within 2A with
sigma of 0.001 and sigma for terminal atoms of 0.002 within 2A
F52 \\sim F51 \\sim B5 \\sim F54 \\sim F53: within 2A with sigma of 0.001 and
sigma for terminal atoms of 0.002 within 2A
C514 \\sim C515 \\sim N516 \\sim C511 \\sim C512 \\sim C513: within 2A with
sigma of 0.001 and sigma for terminal atoms of 0.002 within 2A
F24 \\sim B2 \\sim F21 \\sim F22 \\sim F23: within 2A with sigma of 0.001 and
sigma for terminal atoms of 0.002 within 2A
C119 \\sim C118 \\sim C117: within 2A with sigma of 0.001 and sigma for
terminal atoms of 0.002 within 2A
B6 \\sim F61 \\sim F62 \\sim F63 \\sim F64: within 2A with sigma of 0.001 and
sigma for terminal atoms of 0.002 within 2A
F14 \\sim B1 \\sim F11 \\sim F13 \\sim F12: within 2A with sigma of 0.001 and
sigma for terminal atoms of 0.002 within 2A
F33 \\sim B3 \\sim F31 \\sim F32 \\sim F34: within 2A with sigma of 0.001 and
sigma for terminal atoms of 0.002 within 2A
B4 \\sim F44 \\sim F43 \\sim F42 \\sim F41: within 2A with sigma of 0.001 and
sigma for terminal atoms of 0.002 within 2A
F42 \\sim B4 \\sim F44 \\sim F43 \\sim F41: within 2A with sigma of 0.001 and
sigma for terminal atoms of 0.002 within 2A
4. Others
 Fixed Sof: F51(0.5) F52(0.5) F53(0.5) F54(0.5) B5(0.5) F61(0.5) F62(0.5)
 F63(0.5) F64(0.5) B6(0.5)
5.a Ternary CH refined with riding coordinates:
 C117(H117), C217(H217), C317(H317), C417(H417), C517(H517), C617(H617)
5.b Secondary CH2 refined with riding coordinates:
 C110(H11A,H11B), C210(H21A,H21B), C310(H31A,H31B), C410(H41A,H41B), C510(H51A,
 H51B), C610(H61A,H61B)
5.c Aromatic/amide H refined with riding coordinates:
 C104(H104), C105(H105), C106(H106), C107(H107), C213(H213), C212(H212),
 C215(H215), C214(H214), C304(H304), C305(H305), C306(H306), C307(H307),
 C415(H415), C414(H414), C413(H413), C412(H412), C612(H612), C613(H613),
 C614(H614), C615(H615), C112(H112), C113(H113), C114(H114), C115(H115),
 C204(H204), C207(H207), C206(H206), C205(H205), C312(H312), C313(H313),
 C314(H314), C315(H315), C407(H407), C406(H406), C405(H405), C404(H404),
 C507(H507), C506(H506), C505(H505), C504(H504), C514(H514), C513(H513),
 C512(H512), C515(H515), C604(H604), C605(H605), C606(H606), C607(H607)
5.d Fitted hexagon refined as free rotating group:
 C108(C103,C104,C105,C106,C107), C213(C212,C211,N216,C215,C214), C303(C304,
 C305,C306,C307,C308), C411(N416,C415,C414,C413,C412), C611(C612,C613,C614,C615,
 N616), C111(C112,C113,C114,C115,N116), C204(C203,C208,C207,C206,C205),
 C311(C312,C313,C314,C315,N316), C408(C407,C406,C405,C404,C403), C508(C507,C506,
 C505,C504,C503), C514(C513,C512,C511,N516,C515), C603(C604,C605,C606,C607,C608)
5.e Idealised Me refined as rotating group:
 C2(H2A,H2B,H2C), C5(H5A,H5B,H5C), C8(H8A,H8B,H8C), C118(H11C,H11D,H11E),
 C119(H11F,H11G,H11H), C218(H21C,H21D,H21E), C219(H21F,H21G,H21H), C318(H31C,
 H31D,H31E), C319(H31F,H31G,H31H), C418(H41C,H41D,H41E), C419(H41F,H41G,H41H),
 C518(H51C,H51D,H51E), C519(H51F,H51G,H51H), C618(H61C,H61D,H61E), C619(H61F,
 H61G,H61H)
;
_smtbx_masks_void_probe_radius 1.2
_smtbx_masks_void_truncation_radius 1.2
_olex2_submission_special_instructions 'No special instructions were received'
_oxdiff_exptl_absorpt_empirical_details
;
Empirical correction (ABSPACK) includes:
- Absorption correction using spherical harmonics
- Frame scaling
;
_oxdiff_exptl_absorpt_empirical_full_max 3.819
_oxdiff_exptl_absorpt_empirical_full_min 0.495

loop_
_space_group_symop_operation_xyz
'x, y, z'
'-x+1/2, y, -z'
'x+1/2, y+1/2, z+1/2'
'-x+1, y+1/2, -z+1/2'
'-x, -y, -z'
'x-1/2, -y, z'
'-x+1/2, -y+1/2, -z+1/2'
'x, -y+1/2, z+1/2'

loop_
_atom_site_label
_atom_site_type_symbol
_atom_site_fract_x
_atom_site_fract_y
_atom_site_fract_z
_atom_site_U_iso_or_equiv
_atom_site_adp_type
_atom_site_occupancy
_atom_site_site_symmetry_order
_atom_site_calc_flag
_atom_site_refinement_flags_posn
_atom_site_refinement_flags_adp
_atom_site_refinement_flags_occupancy
_atom_site_disorder_assembly
_atom_site_disorder_group
Au1 Au 0.54877(2) 0.07918(2) 0.29857(3) 0.0825(2) Uani 1 1 d . . . . .
Au2 Au 0.55831(2) 0.05834(2) 0.20481(3) 0.0806(2) Uani 1 1 d . . . . .
Au3 Au 0.59852(2) 0.13740(2) 0.24030(3) 0.0803(2) Uani 1 1 d . . . . .
Au4 Au 0.50791(2) 0.16066(2) 0.26290(3) 0.0774(2) Uani 1 1 d . . . . .
Au5 Au 0.45674(2) 0.08574(2) 0.21717(3) 0.0790(2) Uani 1 1 d . . . . .
Au6 Au 0.50856(2) 0.13255(2) 0.16195(3) 0.0758(2) Uani 1 1 d . . . . .
Ag1 Ag 0.49817(4) 0.00869(3) 0.24336(5) 0.0861(3) Uani 1 1 d D . . . .
Ag2 Ag 0.60095(5) 0.15081(4) 0.33579(5) 0.0902(3) Uani 1 1 d D . . . .
Ag3 Ag 0.42426(4) 0.16628(3) 0.18325(5) 0.0822(3) Uani 1 1 d D . . . .
N4 N 0.4310(5) -0.0135(4) 0.2745(6) 0.097(4) Uani 1 1 d D . . . .
N7 N 0.5837(11) 0.1399(7) 0.4116(6) 0.175(6) Uani 1 1 d D U . . .
N10 N 0.3727(6) 0.1952(6) 0.2289(7) 0.141(4) Uani 1 1 d D U . . .
C101 C 0.5766(8) 0.0557(7) 0.3655(8) 0.114(7) Uani 1 1 d . . . . .
N102 N 0.5520(6) 0.0415(5) 0.3951(6) 0.110(5) Uani 1 1 d D . . . .
C108 C 0.6321(6) 0.0330(5) 0.4286(4) 0.122(3) Uani 1 1 d G U . . .
C103 C 0.5862(5) 0.0302(5) 0.4368(4) 0.122(3) Uani 1 1 d G U . . .
C104 C 0.5824(4) 0.0148(5) 0.4795(5) 0.122(3) Uani 1 1 d G U . . .
H104 H 0.551678 0.012902 0.485080 0.146 Uiso 1 1 calc R U . . .
C105 C 0.6245(5) 0.0024(4) 0.5140(4) 0.122(3) Uani 1 1 d G U . . .
H105 H 0.621953 -0.007835 0.542553 0.146 Uiso 1 1 calc R U . . .
C106 C 0.6704(4) 0.0053(5) 0.5057(4) 0.122(3) Uani 1 1 d G U . . .
H106 H 0.698548 -0.003006 0.528737 0.146 Uiso 1 1 calc R U . . .
C107 C 0.6742(4) 0.0206(5) 0.4630(5) 0.122(3) Uani 1 1 d G U . . .
H107 H 0.704868 0.022558 0.457448 0.146 Uiso 1 1 calc R U . . .
N109 N 0.6244(5) 0.0495(4) 0.3845(5) 0.100(4) Uani 1 1 d D . . . .
N209 N 0.6150(4) -0.0176(3) 0.2173(5) 0.083(4) Uani 1 1 d D . . . .
N202 N 0.5895(5) -0.0063(4) 0.1429(5) 0.086(4) Uani 1 1 d D . . . .
C201 C 0.5894(6) 0.0079(5) 0.1846(7) 0.091(5) Uani 1 1 d . . . . .
C213 C 0.6135(5) -0.0848(5) 0.3615(5) 0.166(12) Uani 1 1 d G . . . .
H213 H 0.632357 -0.099897 0.386732 0.199 Uiso 1 1 calc R U . . .
C212 C 0.6365(3) -0.0612(4) 0.3350(5) 0.130(8) Uani 1 1 d G . . . .
H212 H 0.670706 -0.060513 0.342564 0.156 Uiso 1 1 calc R U . . .
C211 C 0.6083(4) -0.0386(3) 0.2973(4) 0.090(4) Uani 1 1 d DG . . . .
N216 N 0.5571(3) -0.0396(3) 0.2860(4) 0.098(4) Uani 1 1 d G . . . .
C215 C 0.5341(3) -0.0632(4) 0.3125(5) 0.116(7) Uani 1 1 d G . . . .
H215 H 0.499889 -0.063856 0.304964 0.139 Uiso 1 1 calc R U . . .
C214 C 0.5623(5) -0.0858(4) 0.3502(5) 0.134(8) Uani 1 1 d G . . . .
H214 H 0.546947 -0.101568 0.367932 0.161 Uiso 1 1 calc R U . . .
N302 N 0.7089(5) 0.1545(4) 0.2580(6) 0.095(4) Uani 1 1 d D . . . .
C303 C 0.7439(4) 0.1821(3) 0.2782(4) 0.086(4) Uani 1 1 d G . . . .
C304 C 0.7951(4) 0.1827(3) 0.2924(5) 0.107(6) Uani 1 1 d G . . . .
H304 H 0.812686 0.160596 0.286311 0.128 Uiso 1 1 calc R U . . .
C305 C 0.8202(3) 0.2162(4) 0.3156(5) 0.122(7) Uani 1 1 d G . . . .
H305 H 0.854450 0.216517 0.325088 0.147 Uiso 1 1 calc R U . . .
C306 C 0.7939(4) 0.2491(4) 0.3247(5) 0.120(7) Uani 1 1 d G . . . .
H306 H 0.810652 0.271539 0.340199 0.144 Uiso 1 1 calc R U . . .
C307 C 0.7426(4) 0.2486(3) 0.3105(5) 0.107(6) Uani 1 1 d G . . . .
H307 H 0.725091 0.270640 0.316533 0.129 Uiso 1 1 calc R U . . .
C308 C 0.7176(3) 0.2151(3) 0.2872(5) 0.091(5) Uani 1 1 d G . . . .
N309 N 0.6684(4) 0.2061(4) 0.2728(6) 0.093(4) Uani 1 1 d D . . . .
C301 C 0.6632(7) 0.1672(5) 0.2542(8) 0.098(5) Uani 1 1 d . . . . .
C411 C 0.4581(4) 0.2642(3) 0.1760(4) 0.096(5) Uani 1 1 d DG . . . .
N416 N 0.4254(4) 0.2332(3) 0.1570(4) 0.098(4) Uani 1 1 d G . . . .
C415 C 0.3889(4) 0.2390(4) 0.1146(5) 0.120(7) Uani 1 1 d G . . . .
H415 H 0.366979 0.218260 0.101929 0.144 Uiso 1 1 calc R U . . .
C414 C 0.3850(5) 0.2757(4) 0.0913(4) 0.129(8) Uani 1 1 d G . . . .
H414 H 0.360522 0.279583 0.062918 0.155 Uiso 1 1 calc R U . . .
C413 C 0.4177(6) 0.3067(3) 0.1102(5) 0.124(7) Uani 1 1 d G . . . .
H413 H 0.415101 0.331284 0.094598 0.149 Uiso 1 1 calc R U . . .
C412 C 0.4543(5) 0.3009(3) 0.1526(5) 0.128(8) Uani 1 1 d G . . . .
H412 H 0.476138 0.321661 0.165289 0.153 Uiso 1 1 calc R U . . .
C611 C 0.3602(4) 0.1148(5) 0.0853(5) 0.138(3) Uani 1 1 d DG U . . .
C612 C 0.3183(5) 0.0936(5) 0.0610(5) 0.138(3) Uani 1 1 d G U . . .
H612 H 0.319895 0.075209 0.037703 0.166 Uiso 1 1 calc R U . . .
C613 C 0.2740(4) 0.0998(5) 0.0716(5) 0.139(3) Uani 1 1 d G U . . .
H613 H 0.245928 0.085541 0.055389 0.166 Uiso 1 1 calc R U . . .
C614 C 0.2715(4) 0.1272(5) 0.1065(5) 0.139(3) Uani 1 1 d G U . . .
H614 H 0.241877 0.131352 0.113593 0.166 Uiso 1 1 calc R U . . .
C615 C 0.3134(5) 0.1485(5) 0.1308(5) 0.138(3) Uani 1 1 d G U . . .
H615 H 0.311794 0.166830 0.154112 0.166 Uiso 1 1 calc R U . . .
N616 N 0.3577(4) 0.1423(5) 0.1202(5) 0.138(3) Uani 1 1 d G U . . .
C1 C 0.5281(6) 0.1087(4) 0.2304(9) 0.119(8) Uani 1 1 d . . . . .
C2 C 0.3498(6) -0.0464(5) 0.2773(8) 0.109(6) Uani 1 1 d D . . . .
H2A H 0.332725 -0.058275 0.247393 0.164 Uiso 1 1 calc R U . . .
H2B H 0.328943 -0.026741 0.285789 0.164 Uiso 1 1 calc R U . . .
H2C H 0.357950 -0.067055 0.301075 0.164 Uiso 1 1 calc R U . . .
C3 C 0.3947(6) -0.0272(5) 0.2736(8) 0.098(6) Uani 1 1 d D . . . .
C5 C 0.6220(13) 0.1200(9) 0.4972(7) 0.177(6) Uani 1 1 d D U . . .
H5A H 0.656585 0.123187 0.500864 0.265 Uiso 1 1 calc R U . . .
H5B H 0.615634 0.092925 0.505461 0.265 Uiso 1 1 calc R U . . .
H5C H 0.611862 0.138566 0.517606 0.265 Uiso 1 1 calc R U . . .
C6 C 0.5944(14) 0.1279(9) 0.4483(7) 0.176(6) Uani 1 1 d D U . . .
C8 C 0.3233(7) 0.2531(7) 0.2514(10) 0.143(5) Uani 1 1 d D U . . .
H8A H 0.327184 0.277952 0.236183 0.215 Uiso 1 1 calc R U . . .
H8B H 0.335907 0.256250 0.285097 0.215 Uiso 1 1 calc R U . . .
H8C H 0.288973 0.246162 0.243418 0.215 Uiso 1 1 calc R U . . .
C9 C 0.3504(7) 0.2213(7) 0.2357(10) 0.142(4) Uani 1 1 d D U . . .
C110 C 0.6620(6) 0.0571(5) 0.3609(7) 0.107(6) Uani 1 1 d D . . . .
H11A H 0.645931 0.065174 0.328525 0.128 Uiso 1 1 calc R U . . .
H11B H 0.679464 0.032180 0.359679 0.128 Uiso 1 1 calc R U . . .
C111 C 0.6983(5) 0.0882(4) 0.3831(9) 0.183(4) Uani 1 1 d DG U . . .
C112 C 0.7487(5) 0.0809(3) 0.3984(9) 0.183(4) Uani 1 1 d G U . . .
H112 H 0.760427 0.054534 0.401389 0.220 Uiso 1 1 calc R U . . .
C113 C 0.7817(4) 0.1129(5) 0.4094(9) 0.183(4) Uani 1 1 d G U . . .
H113 H 0.815453 0.107962 0.419718 0.220 Uiso 1 1 calc R U . . .
C114 C 0.7642(5) 0.1522(4) 0.4050(9) 0.183(4) Uani 1 1 d G U . . .
H114 H 0.786291 0.173653 0.412374 0.220 Uiso 1 1 calc R U . . .
C115 C 0.7138(5) 0.1596(3) 0.3896(9) 0.183(4) Uani 1 1 d G U . . .
H115 H 0.702103 0.185915 0.386702 0.220 Uiso 1 1 calc R U . . .
N116 N 0.6808(4) 0.1276(4) 0.3787(9) 0.183(4) Uani 1 1 d G U . . .
C117 C 0.4967(6) 0.0429(5) 0.3842(7) 0.124(4) Uani 1 1 d D U . . .
H117 H 0.483171 0.050862 0.351055 0.149 Uiso 1 1 calc R U . . .
C118 C 0.4760(8) 0.0018(6) 0.3904(8) 0.124(4) Uani 1 1 d D U . . .
H11C H 0.493194 -0.008799 0.420856 0.186 Uiso 1 1 calc R U . . .
H11D H 0.480173 -0.015985 0.366138 0.186 Uiso 1 1 calc R U . . .
H11E H 0.441559 0.004293 0.387956 0.186 Uiso 1 1 calc R U . . .
C119 C 0.4815(9) 0.0742(6) 0.4145(7) 0.124(4) Uani 1 1 d D U . . .
H11F H 0.447706 0.081614 0.400306 0.186 Uiso 1 1 calc R U . . .
H11G H 0.502102 0.097529 0.417074 0.186 Uiso 1 1 calc R U . . .
H11H H 0.484978 0.063296 0.445479 0.186 Uiso 1 1 calc R U . . .
C204 C 0.6257(4) -0.0683(3) 0.1151(4) 0.098(5) Uani 1 1 d G . . . .
H204 H 0.613820 -0.063664 0.082764 0.118 Uiso 1 1 calc R U . . .
C203 C 0.6135(4) -0.0420(3) 0.1468(5) 0.098(6) Uani 1 1 d G . . . .
C208 C 0.6312(4) -0.0489(3) 0.1952(4) 0.088(5) Uani 1 1 d G . . . .
C207 C 0.6611(4) -0.0820(3) 0.2119(4) 0.102(6) Uani 1 1 d G . . . .
H207 H 0.673006 -0.086646 0.244265 0.123 Uiso 1 1 calc R U . . .
C206 C 0.6733(4) -0.1083(2) 0.1802(5) 0.106(7) Uani 1 1 d G . . . .
H206 H 0.693318 -0.130474 0.191418 0.128 Uiso 1 1 calc R U . . .
C205 C 0.6556(4) -0.1014(3) 0.1319(5) 0.097(5) Uani 1 1 d G . . . .
H205 H 0.663726 -0.118983 0.110668 0.116 Uiso 1 1 calc R U . . .
C210 C 0.6293(6) -0.0119(4) 0.2681(5) 0.087(4) Uani 1 1 d D . . . .
H21A H 0.621011 0.015610 0.274127 0.104 Uiso 1 1 calc R U . . .
H21B H 0.664888 -0.014200 0.279430 0.104 Uiso 1 1 calc R U . . .
C217 C 0.5648(5) 0.0124(4) 0.0956(7) 0.113(7) Uani 1 1 d D . . . .
H217 H 0.574983 -0.003036 0.071641 0.135 Uiso 1 1 calc R U . . .
C218 C 0.5092(6) 0.0088(8) 0.0843(8) 0.129(8) Uani 1 1 d D . . . .
H21C H 0.498516 0.020078 0.109760 0.194 Uiso 1 1 calc R U . . .
H21D H 0.499878 -0.019055 0.080402 0.194 Uiso 1 1 calc R U . . .
H21E H 0.493906 0.023166 0.055612 0.194 Uiso 1 1 calc R U . . .
C219 C 0.5839(9) 0.0550(5) 0.0948(9) 0.122(7) Uani 1 1 d D . . . .
H21F H 0.573417 0.065193 0.063055 0.183 Uiso 1 1 calc R U . . .
H21G H 0.619247 0.054880 0.105799 0.183 Uiso 1 1 calc R U . . .
H21H H 0.571021 0.071763 0.115016 0.183 Uiso 1 1 calc R U . . .
C310 C 0.6274(5) 0.2326(4) 0.2716(5) 0.083(4) Uani 1 1 d D . . . .
H31A H 0.597010 0.218358 0.256956 0.100 Uiso 1 1 calc R U . . .
H31B H 0.629061 0.255498 0.251670 0.100 Uiso 1 1 calc R U . . .
C311 C 0.6253(5) 0.2478(3) 0.3178(4) 0.093(5) Uani 1 1 d DG . . . .
C312 C 0.6278(6) 0.2885(3) 0.3292(5) 0.125(7) Uani 1 1 d G . . . .
H312 H 0.632445 0.307436 0.307560 0.150 Uiso 1 1 calc R U . . .
C313 C 0.6235(6) 0.3009(3) 0.3728(6) 0.142(9) Uani 1 1 d G . . . .
H313 H 0.625186 0.328195 0.380430 0.170 Uiso 1 1 calc R U . . .
C314 C 0.6166(6) 0.2727(4) 0.4051(4) 0.138(9) Uani 1 1 d G . . . .
H314 H 0.613647 0.280982 0.434325 0.166 Uiso 1 1 calc R U . . .
C315 C 0.6140(5) 0.2319(4) 0.3937(4) 0.118(7) Uani 1 1 d G . . . .
H315 H 0.609365 0.213009 0.415349 0.142 Uiso 1 1 calc R U . . .
N316 N 0.6183(4) 0.2195(3) 0.3501(4) 0.098(4) Uani 1 1 d G . . . .
C317 C 0.7204(7) 0.1160(4) 0.2364(7) 0.102(6) Uani 1 1 d D . . . .
H317 H 0.755216 0.118294 0.237429 0.123 Uiso 1 1 calc R U . . .
C318 C 0.7188(11) 0.0817(5) 0.2696(10) 0.164(12) Uani 1 1 d D . . . .
H31C H 0.742877 0.086262 0.299442 0.246 Uiso 1 1 calc R U . . .
H31D H 0.725968 0.056870 0.256237 0.246 Uiso 1 1 calc R U . . .
H31E H 0.686558 0.080259 0.274151 0.246 Uiso 1 1 calc R U . . .
C319 C 0.6934(9) 0.1119(7) 0.1843(8) 0.146(9) Uani 1 1 d D . . . .
H31F H 0.658973 0.107220 0.180633 0.219 Uiso 1 1 calc R U . . .
H31G H 0.706791 0.089652 0.171234 0.219 Uiso 1 1 calc R U . . .
H31H H 0.697221 0.136215 0.168149 0.219 Uiso 1 1 calc R U . . .
C401 C 0.4841(6) 0.2139(5) 0.2845(6) 0.084(4) Uani 1 1 d . . . . .
N409 N 0.4803(6) 0.2483(4) 0.2614(6) 0.107(5) Uani 1 1 d D . . . .
C408 C 0.4608(6) 0.2766(4) 0.2842(6) 0.132(3) Uani 1 1 d G U . . .
C407 C 0.4486(6) 0.3168(4) 0.2740(5) 0.132(3) Uani 1 1 d G U . . .
H407 H 0.455757 0.329100 0.248299 0.158 Uiso 1 1 calc R U . . .
C406 C 0.4258(6) 0.3387(3) 0.3020(6) 0.132(3) Uani 1 1 d G U . . .
H406 H 0.417674 0.365611 0.295168 0.158 Uiso 1 1 calc R U . . .
C405 C 0.4151(5) 0.3204(4) 0.3404(5) 0.132(3) Uani 1 1 d G U . . .
H405 H 0.399884 0.335027 0.359166 0.159 Uiso 1 1 calc R U . . .
C404 C 0.4273(6) 0.2802(4) 0.3506(5) 0.132(3) Uani 1 1 d G U . . .
H404 H 0.420176 0.267932 0.376296 0.158 Uiso 1 1 calc R U . . .
C403 C 0.4501(6) 0.2583(3) 0.3226(6) 0.132(3) Uani 1 1 d G U . . .
N402 N 0.4659(5) 0.2186(4) 0.3214(5) 0.095(4) Uani 1 1 d D . . . .
C410 C 0.4970(6) 0.2553(6) 0.2198(5) 0.109(6) Uani 1 1 d D . . . .
H41A H 0.514822 0.231606 0.214548 0.131 Uiso 1 1 calc R U . . .
H41B H 0.520079 0.277586 0.226411 0.131 Uiso 1 1 calc R U . . .
C417 C 0.4639(7) 0.1894(6) 0.3597(6) 0.130(8) Uani 1 1 d D . . . .
H417 H 0.481928 0.165644 0.353827 0.156 Uiso 1 1 calc R U . . .
C418 C 0.4916(8) 0.2029(8) 0.4093(6) 0.132(8) Uani 1 1 d D . . . .
H41C H 0.522824 0.214230 0.409133 0.198 Uiso 1 1 calc R U . . .
H41D H 0.496968 0.180244 0.430331 0.198 Uiso 1 1 calc R U . . .
H41E H 0.472563 0.222913 0.419857 0.198 Uiso 1 1 calc R U . . .
C419 C 0.4124(7) 0.1744(7) 0.3553(10) 0.136(8) Uani 1 1 d D . . . .
H41F H 0.388875 0.194639 0.340231 0.204 Uiso 1 1 calc R U . . .
H41G H 0.409079 0.168862 0.386223 0.204 Uiso 1 1 calc R U . . .
H41H H 0.406371 0.150246 0.336680 0.204 Uiso 1 1 calc R U . . .
C501 C 0.3883(5) 0.0573(4) 0.1988(6) 0.079(4) Uani 1 1 d . . . . .
N509 N 0.3757(4) 0.0311(3) 0.1652(4) 0.076(3) Uani 1 1 d D . . . .
C508 C 0.3288(3) 0.0183(3) 0.1615(4) 0.088(5) Uani 1 1 d G . . . .
C507 C 0.2973(4) -0.0089(3) 0.1318(4) 0.099(5) Uani 1 1 d G . . . .
H507 H 0.307033 -0.021590 0.107820 0.118 Uiso 1 1 calc R U . . .
C506 C 0.2513(4) -0.0170(3) 0.1380(4) 0.101(5) Uani 1 1 d G . . . .
H506 H 0.230248 -0.035202 0.118087 0.121 Uiso 1 1 calc R U . . .
C505 C 0.2368(3) 0.0020(3) 0.1738(5) 0.098(6) Uani 1 1 d G . . . .
H505 H 0.206007 -0.003426 0.177937 0.118 Uiso 1 1 calc R U . . .
C504 C 0.2683(4) 0.0292(3) 0.2035(4) 0.089(5) Uani 1 1 d G . . . .
H504 H 0.258551 0.041961 0.227521 0.106 Uiso 1 1 calc R U . . .
C503 C 0.3143(3) 0.0374(3) 0.1974(4) 0.088(5) Uani 1 1 d G . . . .
N502 N 0.3518(4) 0.0633(4) 0.2189(5) 0.083(3) Uani 1 1 d D . . . .
C510 C 0.4039(6) 0.0187(3) 0.1335(6) 0.090(5) Uani 1 1 d D . . . .
H51A H 0.432629 0.035980 0.138980 0.108 Uiso 1 1 calc R U . . .
H51B H 0.383890 0.023349 0.101255 0.108 Uiso 1 1 calc R U . . .
C514 C 0.4592(4) -0.1011(2) 0.1479(4) 0.102(2) Uani 1 1 d G U . . .
H514 H 0.472050 -0.127029 0.151429 0.122 Uiso 1 1 calc R U . . .
C513 C 0.4217(4) -0.0909(3) 0.1076(4) 0.102(2) Uani 1 1 d G U . . .
H513 H 0.409516 -0.110088 0.084196 0.122 Uiso 1 1 calc R U . . .
C512 C 0.4025(4) -0.0521(3) 0.1022(4) 0.101(2) Uani 1 1 d G U . . .
H512 H 0.377456 -0.045303 0.075296 0.122 Uiso 1 1 calc R U . . .
C511 C 0.4208(4) -0.0234(2) 0.1372(4) 0.101(2) Uani 1 1 d DG U . . .
N516 N 0.4582(4) -0.0336(3) 0.1775(4) 0.101(2) Uani 1 1 d G U . . .
C515 C 0.4775(4) -0.0724(3) 0.1828(4) 0.101(2) Uani 1 1 d G U . . .
H515 H 0.502525 -0.079182 0.209763 0.122 Uiso 1 1 calc R U . . .
C517 C 0.3551(5) 0.0926(4) 0.2586(5) 0.091(5) Uani 1 1 d D . . . .
H517 H 0.380661 0.112361 0.257977 0.110 Uiso 1 1 calc R U . . .
C518 C 0.3703(9) 0.0723(6) 0.3064(6) 0.116(6) Uani 1 1 d D . . . .
H51C H 0.342667 0.057861 0.311201 0.175 Uiso 1 1 calc R U . . .
H51D H 0.380973 0.092303 0.330685 0.175 Uiso 1 1 calc R U . . .
H51E H 0.396773 0.053876 0.307715 0.175 Uiso 1 1 calc R U . . .
C519 C 0.3073(5) 0.1154(6) 0.2528(9) 0.112(6) Uani 1 1 d D . . . .
H51F H 0.289354 0.116556 0.219866 0.168 Uiso 1 1 calc R U . . .
H51G H 0.314455 0.142210 0.264908 0.168 Uiso 1 1 calc R U . . .
H51H H 0.287754 0.101771 0.269911 0.168 Uiso 1 1 calc R U . . .
N602 N 0.4942(5) 0.1891(4) 0.0749(5) 0.090(4) Uani 1 1 d D . . . .
C603 C 0.4585(5) 0.2016(5) 0.0390(5) 0.140(3) Uani 1 1 d G U . . .
C604 C 0.4535(5) 0.2338(5) 0.0079(6) 0.140(3) Uani 1 1 d G U . . .
H604 H 0.479641 0.251485 0.010625 0.168 Uiso 1 1 calc R U . . .
C605 C 0.4094(6) 0.2396(4) -0.0272(5) 0.140(3) Uani 1 1 d G U . . .
H605 H 0.406052 0.261148 -0.048058 0.168 Uiso 1 1 calc R U . . .
C606 C 0.3703(5) 0.2132(5) -0.0313(5) 0.140(3) Uani 1 1 d G U . . .
H606 H 0.340777 0.217037 -0.054811 0.169 Uiso 1 1 calc R U . . .
C607 C 0.3753(5) 0.1809(5) -0.0002(6) 0.140(3) Uani 1 1 d G U . . .
H607 H 0.349091 0.163263 -0.002881 0.168 Uiso 1 1 calc R U . . .
C608 C 0.4193(6) 0.1752(5) 0.0350(5) 0.140(3) Uani 1 1 d G U . . .
N609 N 0.4332(5) 0.1482(4) 0.0700(5) 0.092(4) Uani 1 1 d D . . . .
C601 C 0.4799(6) 0.1565(5) 0.0973(8) 0.096(5) Uani 1 1 d . . . . .
C610 C 0.4085(6) 0.1113(4) 0.0764(8) 0.107(6) Uani 1 1 d D . . . .
H61A H 0.430153 0.096706 0.102645 0.128 Uiso 1 1 calc R U . . .
H61B H 0.404404 0.094934 0.048308 0.128 Uiso 1 1 calc R U . . .
C617 C 0.5463(5) 0.2048(4) 0.0890(6) 0.099(5) Uani 1 1 d D . . . .
H617 H 0.550603 0.219458 0.061553 0.118 Uiso 1 1 calc R U . . .
C618 C 0.5526(9) 0.2353(8) 0.1284(9) 0.154(11) Uani 1 1 d D . . . .
H61C H 0.560173 0.261187 0.117697 0.231 Uiso 1 1 calc R U . . .
H61D H 0.578964 0.227035 0.155209 0.231 Uiso 1 1 calc R U . . .
H61E H 0.522546 0.237139 0.137402 0.231 Uiso 1 1 calc R U . . .
C619 C 0.5845(6) 0.1717(5) 0.0997(9) 0.122(7) Uani 1 1 d D . . . .
H61F H 0.581973 0.156733 0.126776 0.183 Uiso 1 1 calc R U . . .
H61G H 0.616867 0.183381 0.106319 0.183 Uiso 1 1 calc R U . . .
H61H H 0.579118 0.154064 0.072973 0.183 Uiso 1 1 calc R U . . .
F11 F 0.3298(4) 0.0544(3) -0.0316(4) 0.173(3) Uani 1 1 d D U . . .
F12 F 0.4020(3) 0.0221(4) 0.0129(4) 0.171(3) Uani 1 1 d D U . . .
F13 F 0.3253(4) 0.0035(4) 0.0224(4) 0.170(3) Uani 1 1 d D U . . .
F14 F 0.3448(5) -0.0130(3) -0.0477(4) 0.173(3) Uani 1 1 d D U . . .
B1 B 0.3505(4) 0.0167(4) -0.0110(4) 0.172(3) Uani 1 1 d D U . . .
F21 F 0.7527(4) -0.0402(4) 0.3167(3) 0.197(4) Uani 1 1 d D U . . .
F22 F 0.8125(4) -0.0586(4) 0.3868(4) 0.200(4) Uani 1 1 d D U . . .
F23 F 0.8081(5) 0.0082(3) 0.3598(5) 0.200(4) Uani 1 1 d D U . . .
F24 F 0.7458(4) -0.0176(5) 0.3901(4) 0.194(4) Uani 1 1 d D U . . .
B2 B 0.7795(4) -0.0270(4) 0.3633(4) 0.197(4) Uani 1 1 d D U . . .
F31 F 0.6421(5) 0.2061(5) 0.5004(5) 0.246(5) Uani 1 1 d D U . . .
F32 F 0.5627(4) 0.2159(5) 0.5089(6) 0.247(5) Uani 1 1 d D U . . .
F33 F 0.6317(6) 0.2166(5) 0.5758(4) 0.247(5) Uani 1 1 d D U . . .
F34 F 0.6187(6) 0.2699(3) 0.5213(6) 0.247(5) Uani 1 1 d D U . . .
B3 B 0.6139(5) 0.2271(4) 0.5265(5) 0.247(5) Uani 1 1 d D U . . .
F41 F 0.5817(4) 0.3175(2) 0.2044(5) 0.178(3) Uani 1 1 d D U . . .
F42 F 0.6221(3) 0.3686(3) 0.2562(4) 0.181(3) Uani 1 1 d D U . . .
F43 F 0.5603(4) 0.3853(3) 0.1867(4) 0.180(3) Uani 1 1 d D U . . .
F44 F 0.5392(4) 0.3533(4) 0.2494(4) 0.181(3) Uani 1 1 d D U . . .
B4 B 0.5758(4) 0.3562(3) 0.2242(4) 0.180(3) Uani 1 1 d D U . . .
F51 F 0.2836(14) 0.3477(12) 0.0938(11) 0.252(8) Uani 0.5 1 d D U P A 1
F52 F 0.2489(13) 0.2978(9) 0.1312(15) 0.253(8) Uani 0.5 1 d D U P A 1
F53 F 0.3204(10) 0.3326(12) 0.1743(13) 0.252(8) Uani 0.5 1 d D U P A 1
F54 F 0.2436(12) 0.3659(10) 0.1505(15) 0.251(8) Uani 0.5 1 d D U P A 1
B5 B 0.2743(9) 0.3360(8) 0.1376(10) 0.252(8) Uani 0.5 1 d D U P A 1
F61 F 0.2026(5) 0.1843(4) 0.1115(5) 0.117(3) Uani 0.5 1 d D U P B 2
F62 F 0.2697(4) 0.2285(4) 0.1382(6) 0.117(3) Uani 0.5 1 d D U P B 2
F63 F 0.2342(6) 0.1980(4) 0.1927(4) 0.116(3) Uani 0.5 1 d D U P B 2
F64 F 0.1907(5) 0.2480(3) 0.1411(6) 0.116(3) Uani 0.5 1 d D U P B 2
B6 B 0.2242(5) 0.2148(4) 0.1459(5) 0.117(3) Uani 0.5 1 d D U P B 2

loop_
_atom_site_aniso_label
_atom_site_aniso_U_11
_atom_site_aniso_U_22
_atom_site_aniso_U_33
_atom_site_aniso_U_23
_atom_site_aniso_U_13
_atom_site_aniso_U_12
Au1 0.0768(4) 0.0791(4) 0.0986(5) 0.0032(3) 0.0366(4) 0.0033(3)
Au2 0.0763(4) 0.0643(3) 0.1147(6) -0.0024(3) 0.0491(4) 0.0004(2)
Au3 0.0674(3) 0.0698(3) 0.1131(5) -0.0050(3) 0.0409(3) -0.0002(2)
Au4 0.0701(3) 0.0752(4) 0.0935(5) -0.0066(3) 0.0340(3) 0.0070(3)
Au5 0.0717(4) 0.0753(4) 0.1009(5) -0.0023(3) 0.0421(3) -0.0055(3)
Au6 0.0726(3) 0.0701(3) 0.0948(5) -0.0036(3) 0.0403(3) -0.0045(2)
Ag1 0.0805(7) 0.0719(6) 0.1148(10) 0.0011(6) 0.0420(7) -0.0076(5)
Ag2 0.0875(7) 0.0832(7) 0.1002(9) -0.0052(6) 0.0274(7) 0.0041(5)
Ag3 0.0662(6) 0.0905(7) 0.0949(8) -0.0048(6) 0.0311(6) 0.0023(5)
N4 0.095(9) 0.079(8) 0.134(13) 0.005(8) 0.060(9) -0.004(7)
N7 0.266(16) 0.141(11) 0.110(10) 0.012(9) 0.039(12) 0.012(11)
N10 0.081(7) 0.169(11) 0.185(11) -0.047(9) 0.054(7) -0.001(6)
C101 0.117(15) 0.123(15) 0.121(16) 0.028(13) 0.062(14) 0.035(12)
N102 0.117(12) 0.098(10) 0.123(13) 0.018(9) 0.045(11) 0.012(9)
C108 0.129(6) 0.125(6) 0.099(5) 0.011(5) 0.013(5) 0.011(5)
C103 0.129(6) 0.125(6) 0.099(5) 0.011(5) 0.013(5) 0.011(5)
C104 0.129(6) 0.125(6) 0.099(5) 0.011(5) 0.013(5) 0.011(5)
C105 0.129(6) 0.125(6) 0.099(5) 0.011(5) 0.012(5) 0.011(5)
C106 0.129(6) 0.125(6) 0.099(5) 0.011(5) 0.012(5) 0.011(5)
C107 0.129(6) 0.125(6) 0.099(5) 0.011(5) 0.012(5) 0.011(5)
N109 0.105(10) 0.085(9) 0.100(11) -0.011(8) 0.011(9) 0.008(7)
N209 0.062(6) 0.066(6) 0.122(12) -0.003(7) 0.029(7) -0.001(5)
N202 0.093(8) 0.067(7) 0.120(11) -0.022(7) 0.065(9) 0.000(6)
C201 0.068(8) 0.087(10) 0.114(14) 0.000(10) 0.017(9) -0.005(7)
C213 0.14(2) 0.16(2) 0.18(3) 0.10(2) 0.026(19) -0.010(17)
C212 0.077(10) 0.137(17) 0.15(2) 0.053(15) -0.009(12) -0.011(10)
C211 0.086(10) 0.066(8) 0.116(14) 0.010(8) 0.028(9) -0.001(7)
N216 0.092(9) 0.067(7) 0.140(13) -0.003(8) 0.038(9) -0.007(6)
C215 0.102(13) 0.074(10) 0.17(2) 0.017(12) 0.042(14) -0.012(9)
C214 0.104(14) 0.102(14) 0.20(3) 0.032(15) 0.046(16) -0.007(11)
N302 0.068(7) 0.081(8) 0.143(13) 0.006(8) 0.038(8) 0.011(6)
C303 0.061(7) 0.085(10) 0.110(13) 0.007(9) 0.020(8) -0.007(7)
C304 0.088(11) 0.111(13) 0.124(16) 0.007(12) 0.034(11) 0.000(10)
C305 0.084(11) 0.131(17) 0.138(19) 0.012(14) 0.010(12) -0.026(11)
C306 0.084(11) 0.128(16) 0.138(19) 0.015(14) 0.017(12) -0.012(11)
C307 0.095(12) 0.093(11) 0.134(17) -0.006(11) 0.032(12) -0.012(9)
C308 0.067(8) 0.080(9) 0.124(15) 0.006(9) 0.024(9) -0.009(7)
N309 0.076(7) 0.072(7) 0.134(13) 0.001(7) 0.036(8) -0.006(6)
C301 0.098(11) 0.072(9) 0.133(16) 0.007(9) 0.049(11) -0.009(8)
C411 0.108(12) 0.061(8) 0.129(15) 0.006(9) 0.047(12) 0.020(8)
N416 0.085(8) 0.089(9) 0.115(12) -0.019(8) 0.023(8) 0.024(7)
C415 0.097(13) 0.123(16) 0.141(19) -0.009(14) 0.036(13) 0.032(11)
C414 0.135(18) 0.102(14) 0.16(2) 0.019(14) 0.049(16) 0.036(13)
C413 0.117(16) 0.113(15) 0.132(19) 0.006(14) 0.019(14) -0.005(12)
C412 0.103(14) 0.107(15) 0.18(2) 0.013(15) 0.050(16) 0.015(11)
C611 0.105(5) 0.206(7) 0.104(6) 0.004(5) 0.032(5) -0.059(5)
C612 0.106(5) 0.207(7) 0.104(6) 0.004(5) 0.032(5) -0.059(5)
C613 0.106(5) 0.207(7) 0.105(6) 0.004(5) 0.032(5) -0.059(5)
C614 0.106(5) 0.207(7) 0.105(6) 0.004(5) 0.032(5) -0.058(5)
C615 0.105(5) 0.207(7) 0.104(6) 0.004(5) 0.032(5) -0.058(5)
N616 0.105(5) 0.207(7) 0.104(6) 0.004(5) 0.032(5) -0.058(5)
C1 0.083(9) 0.065(8) 0.24(2) -0.078(12) 0.094(13) -0.023(7)
C2 0.087(11) 0.092(11) 0.153(19) 0.001(11) 0.042(12) -0.011(9)
C3 0.086(10) 0.069(9) 0.157(18) 0.006(10) 0.062(12) -0.002(7)
C5 0.267(16) 0.142(11) 0.111(10) 0.013(9) 0.038(12) 0.012(11)
C6 0.266(16) 0.141(11) 0.110(10) 0.012(9) 0.039(12) 0.012(11)
C8 0.083(7) 0.170(11) 0.186(12) -0.047(9) 0.052(7) -0.001(7)
C9 0.081(7) 0.169(11) 0.185(11) -0.047(9) 0.054(7) -0.001(6)
C110 0.096(12) 0.104(13) 0.133(17) 0.013(11) 0.052(12) 0.002(9)
C111 0.099(5) 0.109(6) 0.302(9) 0.019(7) -0.007(7) -0.003(5)
C112 0.099(5) 0.109(6) 0.302(9) 0.019(7) -0.007(7) -0.003(5)
C113 0.099(5) 0.109(6) 0.302(9) 0.019(7) -0.007(7) -0.003(5)
C114 0.099(5) 0.109(6) 0.302(9) 0.019(7) -0.007(7) -0.003(5)
C115 0.099(5) 0.109(6) 0.302(9) 0.019(7) -0.007(7) -0.003(5)
N116 0.099(5) 0.109(6) 0.302(9) 0.019(7) -0.007(7) -0.003(5)
C117 0.124(9) 0.156(11) 0.105(9) 0.017(8) 0.053(7) 0.020(8)
C118 0.124(9) 0.156(11) 0.105(9) 0.017(8) 0.053(8) 0.019(8)
C119 0.124(9) 0.156(11) 0.106(9) 0.017(8) 0.054(8) 0.020(8)
C204 0.095(11) 0.076(9) 0.139(16) -0.026(10) 0.058(11) -0.014(8)
C203 0.084(10) 0.074(9) 0.153(18) -0.012(10) 0.061(12) -0.007(7)
C208 0.078(9) 0.052(7) 0.154(17) -0.013(8) 0.067(11) -0.009(6)
C207 0.081(10) 0.076(10) 0.161(19) -0.004(10) 0.051(11) -0.006(7)
C206 0.090(11) 0.059(8) 0.19(2) -0.005(11) 0.072(13) 0.007(7)
C205 0.081(10) 0.075(10) 0.141(17) -0.031(10) 0.041(11) -0.015(8)
C210 0.077(9) 0.080(9) 0.112(14) 0.005(9) 0.040(9) -0.007(7)
C217 0.103(13) 0.072(10) 0.18(2) 0.002(12) 0.067(15) -0.005(9)
C218 0.092(13) 0.18(2) 0.118(17) -0.008(16) 0.034(12) 0.011(13)
C219 0.149(18) 0.089(12) 0.15(2) 0.017(12) 0.080(16) -0.010(11)
C310 0.068(8) 0.084(9) 0.095(11) 0.000(8) 0.018(8) -0.005(7)
C311 0.089(10) 0.083(10) 0.103(13) 0.008(9) 0.020(9) 0.018(8)
C312 0.139(18) 0.086(12) 0.15(2) -0.010(13) 0.033(16) 0.001(11)
C313 0.14(2) 0.119(18) 0.16(2) -0.054(17) 0.038(18) 0.001(15)
C314 0.20(3) 0.092(14) 0.14(2) -0.029(13) 0.073(19) 0.012(15)
C315 0.109(14) 0.128(17) 0.115(16) -0.030(13) 0.027(13) -0.012(12)
N316 0.099(9) 0.072(8) 0.122(12) -0.014(8) 0.031(9) 0.002(7)
C317 0.104(12) 0.083(10) 0.142(17) -0.005(11) 0.072(13) 0.022(9)
C318 0.20(3) 0.075(12) 0.25(3) -0.021(16) 0.12(3) 0.026(14)
C319 0.15(2) 0.108(15) 0.18(3) -0.053(16) 0.057(19) 0.036(14)
C401 0.072(8) 0.090(10) 0.086(11) -0.002(8) 0.016(8) 0.017(7)
N409 0.100(10) 0.068(8) 0.160(16) -0.015(9) 0.047(11) 0.003(7)
C408 0.119(5) 0.102(5) 0.170(7) -0.033(5) 0.036(5) 0.033(4)
C407 0.119(5) 0.102(5) 0.171(7) -0.033(5) 0.036(5) 0.033(4)
C406 0.119(5) 0.102(5) 0.171(7) -0.033(5) 0.035(5) 0.032(4)
C405 0.120(5) 0.103(5) 0.171(7) -0.033(5) 0.035(5) 0.032(4)
C404 0.119(5) 0.103(5) 0.171(7) -0.033(5) 0.035(5) 0.032(4)
C403 0.119(5) 0.102(5) 0.170(7) -0.033(5) 0.036(5) 0.033(4)
N402 0.084(8) 0.095(9) 0.109(11) -0.024(8) 0.031(8) 0.024(7)
C410 0.082(10) 0.086(11) 0.150(19) 0.001(12) 0.016(12) 0.022(8)
C417 0.139(19) 0.134(18) 0.107(17) 0.017(14) 0.018(14) 0.034(15)
C418 0.131(17) 0.18(2) 0.085(13) -0.056(14) 0.032(12) 0.016(15)
C419 0.124(17) 0.137(18) 0.16(2) -0.015(16) 0.068(17) 0.027(14)
C501 0.063(7) 0.071(8) 0.110(12) 0.010(8) 0.036(8) -0.005(6)
N509 0.068(6) 0.071(7) 0.089(9) 0.003(6) 0.022(6) -0.022(5)
C508 0.082(9) 0.068(8) 0.123(14) 0.028(9) 0.044(10) 0.015(7)
C507 0.082(10) 0.100(12) 0.116(15) 0.011(10) 0.032(10) -0.009(9)
C506 0.082(10) 0.093(11) 0.129(16) 0.001(11) 0.034(11) -0.020(8)
C505 0.070(9) 0.090(10) 0.143(17) 0.042(11) 0.042(10) 0.001(8)
C504 0.063(8) 0.075(9) 0.138(15) 0.011(9) 0.044(9) 0.003(6)
C503 0.074(8) 0.074(9) 0.124(14) 0.017(9) 0.040(9) 0.011(7)
N502 0.073(7) 0.087(8) 0.094(9) -0.005(7) 0.034(7) -0.007(6)
C510 0.090(10) 0.084(10) 0.107(13) -0.005(9) 0.046(10) -0.010(8)
C514 0.115(5) 0.083(4) 0.112(5) -0.007(4) 0.042(4) -0.009(4)
C513 0.115(5) 0.083(4) 0.112(5) -0.007(4) 0.042(4) -0.009(4)
C512 0.115(5) 0.083(4) 0.112(5) -0.007(4) 0.042(4) -0.009(4)
C511 0.115(5) 0.083(4) 0.112(5) -0.007(4) 0.042(4) -0.009(4)
N516 0.115(5) 0.083(4) 0.112(5) -0.007(4) 0.042(4) -0.009(4)
C515 0.115(5) 0.083(4) 0.112(5) -0.007(4) 0.042(4) -0.009(4)
C517 0.074(9) 0.101(11) 0.109(13) -0.001(10) 0.041(9) -0.003(8)
C518 0.149(18) 0.118(15) 0.087(13) -0.005(11) 0.040(13) -0.012(13)
C519 0.075(10) 0.107(13) 0.17(2) -0.006(13) 0.055(12) 0.000(9)
N602 0.098(9) 0.098(9) 0.089(9) 0.002(7) 0.049(8) -0.013(7)
C603 0.117(6) 0.190(7) 0.128(6) 0.052(6) 0.059(5) 0.030(6)
C604 0.117(6) 0.190(7) 0.128(6) 0.052(6) 0.059(5) 0.030(6)
C605 0.118(6) 0.190(7) 0.128(6) 0.052(6) 0.059(5) 0.030(6)
C606 0.118(6) 0.190(7) 0.128(6) 0.052(6) 0.059(5) 0.030(6)
C607 0.117(6) 0.190(7) 0.128(6) 0.052(6) 0.059(5) 0.029(6)
C608 0.117(6) 0.190(7) 0.128(6) 0.052(6) 0.059(5) 0.030(6)
N609 0.089(9) 0.110(10) 0.084(9) 0.009(8) 0.033(8) 0.000(7)
C601 0.089(11) 0.077(9) 0.137(16) -0.025(10) 0.059(11) -0.008(8)
C610 0.120(14) 0.078(10) 0.144(17) -0.007(10) 0.072(13) -0.008(9)
C617 0.111(13) 0.085(10) 0.120(15) -0.007(10) 0.066(12) -0.016(9)
C618 0.109(15) 0.19(3) 0.17(3) -0.07(2) 0.064(17) -0.037(16)
C619 0.093(12) 0.111(14) 0.18(2) 0.005(14) 0.065(14) -0.012(10)
F11 0.161(6) 0.214(8) 0.152(7) 0.007(6) 0.060(5) 0.012(6)
F12 0.159(6) 0.213(8) 0.151(7) 0.005(6) 0.060(5) 0.009(6)
F13 0.158(6) 0.213(8) 0.150(7) 0.006(6) 0.061(5) 0.009(6)
F14 0.160(6) 0.215(8) 0.152(7) 0.004(6) 0.059(5) 0.009(6)
B1 0.159(6) 0.214(8) 0.151(6) 0.006(5) 0.060(5) 0.010(6)
F21 0.159(7) 0.301(11) 0.141(7) -0.033(7) 0.061(5) 0.014(7)
F22 0.163(7) 0.302(11) 0.144(7) -0.032(7) 0.058(5) 0.014(7)
F23 0.163(7) 0.302(11) 0.143(7) -0.032(7) 0.059(5) 0.012(7)
F24 0.157(7) 0.298(11) 0.139(6) -0.033(7) 0.063(5) 0.014(7)
B2 0.161(7) 0.301(11) 0.142(6) -0.033(7) 0.061(5) 0.013(7)
F31 0.227(10) 0.283(12) 0.259(12) -0.021(10) 0.120(9) 0.026(10)
F32 0.227(10) 0.283(12) 0.261(12) -0.022(10) 0.117(9) 0.027(10)
F33 0.227(10) 0.284(12) 0.260(12) -0.021(10) 0.118(9) 0.026(10)
F34 0.227(10) 0.284(12) 0.261(12) -0.021(10) 0.120(9) 0.026(10)
B3 0.227(9) 0.283(12) 0.260(11) -0.021(10) 0.119(9) 0.026(9)
F41 0.157(6) 0.114(5) 0.261(10) -0.010(6) 0.059(6) -0.002(5)
F42 0.160(6) 0.117(5) 0.263(10) -0.008(6) 0.057(6) -0.005(5)
F43 0.160(6) 0.117(5) 0.263(10) -0.009(6) 0.057(6) -0.001(5)
F44 0.160(6) 0.119(5) 0.263(10) -0.011(6) 0.059(6) -0.003(5)
B4 0.159(6) 0.117(5) 0.263(10) -0.010(5) 0.058(6) -0.003(4)
F51 0.208(15) 0.266(18) 0.302(19) -0.042(17) 0.106(14) -0.084(14)
F52 0.209(15) 0.268(18) 0.303(19) -0.041(17) 0.105(14) -0.083(14)
F53 0.208(15) 0.266(18) 0.302(19) -0.041(17) 0.106(14) -0.084(14)
F54 0.208(15) 0.266(18) 0.302(19) -0.042(17) 0.106(14) -0.084(14)
B5 0.208(15) 0.266(18) 0.302(19) -0.042(16) 0.106(14) -0.084(14)
F61 0.115(7) 0.096(6) 0.135(9) 0.000(6) 0.029(7) -0.010(5)
F62 0.116(7) 0.097(6) 0.135(9) 0.001(6) 0.028(7) -0.011(5)
F63 0.114(7) 0.096(6) 0.134(9) 0.001(6) 0.029(7) -0.011(5)
F64 0.115(7) 0.097(6) 0.134(9) 0.000(6) 0.029(7) -0.010(5)
B6 0.115(7) 0.096(6) 0.134(9) 0.000(6) 0.029(7) -0.010(5)

loop_
_atom_type_symbol
_atom_type_description
_atom_type_scat_dispersion_real
_atom_type_scat_dispersion_imag
_atom_type_scat_source
C C 0.0181 0.0091 'International Tables Vol C Tables 4.2.6.8 and 6.1.1.4'
H H 0.0000 0.0000 'International Tables Vol C Tables 4.2.6.8 and 6.1.1.4'
Ag Ag 0.1306 4.2820 'International Tables Vol C Tables 4.2.6.8 and 6.1.1.4'
Au Au -4.4197 7.2980 'International Tables Vol C Tables 4.2.6.8 and 6.1.1.4'
B B 0.0090 0.0039 'International Tables Vol C Tables 4.2.6.8 and 6.1.1.4'
F F 0.0727 0.0534 'International Tables Vol C Tables 4.2.6.8 and 6.1.1.4'
N N 0.0311 0.0180 'International Tables Vol C Tables 4.2.6.8 and 6.1.1.4'

loop_
_geom_angle_atom_site_label_1
_geom_angle_atom_site_label_2
_geom_angle_atom_site_label_3
_geom_angle
_geom_angle_site_symmetry_1
_geom_angle_site_symmetry_3
_geom_angle_publ_flag
Au2 Au1 Au3 57.29(2) . . ?
Au2 Au1 Au4 90.67(3) . . ?
Au2 Au1 Au5 63.59(2) . . ?
Au2 Au1 Ag1 57.16(3) . . ?
Au4 Au1 Au3 56.49(2) . . ?
Au5 Au1 Au3 86.55(3) . . ?
Au5 Au1 Au4 59.78(2) . . ?
Ag1 Au1 Au3 113.69(4) . . ?
Ag1 Au1 Au4 116.00(4) . . ?
Ag1 Au1 Au5 56.44(3) . . ?
Ag2 Au1 Au2 112.55(4) . . ?
Ag2 Au1 Au3 55.84(3) . . ?
Ag2 Au1 Au4 59.34(3) . . ?
Ag2 Au1 Au5 118.91(4) . . ?
Ag2 Au1 Ag1 169.52(4) . . ?
C101 Au1 Au2 134.5(5) . . ?
C101 Au1 Au3 130.0(7) . . ?
C101 Au1 Au4 132.8(6) . . ?
C101 Au1 Au5 143.3(6) . . ?
C101 Au1 Ag1 102.7(7) . . ?
C101 Au1 Ag2 86.1(7) . . ?
C101 Au1 C1 172.5(8) . . ?
C1 Au1 Au2 45.9(3) . . ?
C1 Au1 Au3 42.6(4) . . ?
C1 Au1 Au4 45.0(3) . . ?
C1 Au1 Au5 44.0(4) . . ?
C1 Au1 Ag1 83.5(3) . . ?
C1 Au1 Ag2 87.4(3) . . ?
Au1 Au2 Au5 59.30(2) . . ?
Au1 Au2 Au6 92.67(2) . . ?
Au3 Au2 Au1 65.36(2) . . ?
Au3 Au2 Au5 88.50(2) . . ?
Au3 Au2 Au6 59.52(2) . . ?
Au6 Au2 Au5 57.553(19) . . ?
Ag1 Au2 Au1 62.14(3) . . ?
Ag1 Au2 Au3 126.50(4) . . ?
Ag1 Au2 Au5 56.40(3) . . ?
Ag1 Au2 Au6 113.11(3) . . ?
C201 Au2 Au1 128.8(6) . . ?
C201 Au2 Au3 132.6(4) . . ?
C201 Au2 Au5 138.8(4) . . ?
C201 Au2 Au6 138.6(6) . . ?
C201 Au2 Ag1 89.8(5) . . ?
C201 Au2 C1 176.1(9) . . ?
C1 Au2 Au1 47.3(7) . . ?
C1 Au2 Au3 47.1(4) . . ?
C1 Au2 Au5 41.5(4) . . ?
C1 Au2 Au6 45.3(7) . . ?
C1 Au2 Ag1 88.1(5) . . ?
Au2 Au3 Au1 57.35(2) . . ?
Au4 Au3 Au1 59.05(2) . . ?
Au4 Au3 Au2 92.38(2) . . ?
Au6 Au3 Au1 88.52(2) . . ?
Au6 Au3 Au2 60.34(2) . . ?
Au6 Au3 Au4 64.65(2) . . ?
Ag2 Au3 Au1 56.36(3) . . ?
Ag2 Au3 Au2 113.13(4) . . ?
Ag2 Au3 Au4 60.54(3) . . ?
Ag2 Au3 Au6 124.48(3) . . ?
C301 Au3 Au1 134.9(6) . . ?
C301 Au3 Au2 138.5(5) . . ?
C301 Au3 Au4 128.7(5) . . ?
C301 Au3 Au6 136.5(6) . . ?
C301 Au3 Ag2 87.5(6) . . ?
C301 Au3 C1 174.9(7) . . ?
C1 Au3 Au1 42.9(7) . . ?
C1 Au3 Au2 46.0(3) . . ?
C1 Au3 Au4 46.5(3) . . ?
C1 Au3 Au6 45.7(7) . . ?
C1 Au3 Ag2 88.0(6) . . ?
Au1 Au4 Au6 87.65(2) . . ?
Au3 Au4 Au1 64.46(2) . . ?
Au3 Au4 Au5 91.18(2) . . ?
Au3 Au4 Au6 57.47(2) . . ?
Au5 Au4 Au1 60.01(2) . . ?
Au5 Au4 Au6 57.07(2) . . ?
Ag2 Au4 Au1 57.55(3) . . ?
Ag2 Au4 Au3 58.09(3) . . ?
Ag2 Au4 Au5 117.35(3) . . ?
Ag2 Au4 Au6 114.97(3) . . ?
Ag3 Au4 Au1 119.81(3) . . ?
Ag3 Au4 Au3 114.09(3) . . ?
Ag3 Au4 Au5 59.87(3) . . ?
Ag3 Au4 Au6 57.18(3) . . ?
Ag3 Au4 Ag2 172.14(4) . . ?
C1 Au4 Au1 45.9(7) . . ?
C1 Au4 Au3 47.2(4) . . ?
C1 Au4 Au5 44.1(4) . . ?
C1 Au4 Au6 41.8(7) . . ?
C1 Au4 Ag2 86.5(6) . . ?
C1 Au4 Ag3 87.0(6) . . ?
C401 Au4 Au1 142.3(5) . . ?
C401 Au4 Au3 133.0(5) . . ?
C401 Au4 Au5 133.9(5) . . ?
C401 Au4 Au6 130.0(5) . . ?
C401 Au4 Ag2 100.1(4) . . ?
C401 Au4 Ag3 86.0(4) . . ?
C401 Au4 C1 171.7(9) . . ?
Au1 Au5 Au2 57.11(2) . . ?
Au4 Au5 Au1 60.21(2) . . ?
Au4 Au5 Au2 87.24(2) . . ?
Au6 Au5 Au1 91.49(2) . . ?
Au6 Au5 Au2 57.934(19) . . ?
Au6 Au5 Au4 63.63(2) . . ?
Ag1 Au5 Au1 61.24(3) . . ?
Ag1 Au5 Au2 56.38(3) . . ?
Ag1 Au5 Au4 121.19(4) . . ?
Ag1 Au5 Au6 113.46(3) . . ?
Ag1 Au5 Ag3 172.12(4) . . ?
Ag3 Au5 Au1 117.26(3) . . ?
Ag3 Au5 Au2 115.94(3) . . ?
Ag3 Au5 Au4 57.13(3) . . ?
Ag3 Au5 Au6 58.67(3) . . ?
C1 Au5 Au1 46.0(7) . . ?
C1 Au5 Au2 42.1(3) . . ?
C1 Au5 Au4 45.2(3) . . ?
C1 Au5 Au6 45.6(7) . . ?
C1 Au5 Ag1 88.6(5) . . ?
C1 Au5 Ag3 85.6(5) . . ?
C501 Au5 Au1 134.9(4) . . ?
C501 Au5 Au2 130.8(4) . . ?
C501 Au5 Au4 141.9(4) . . ?
C501 Au5 Au6 132.1(5) . . ?
C501 Au5 Ag1 86.8(4) . . ?
C501 Au5 Ag3 98.5(4) . . ?
C501 Au5 C1 172.7(6) . . ?
Au2 Au6 Au4 88.41(3) . . ?
Au3 Au6 Au2 60.14(2) . . ?
Au3 Au6 Au4 57.88(2) . . ?
Au3 Au6 Au5 92.90(3) . . ?
Au5 Au6 Au2 64.51(2) . . ?
Au5 Au6 Au4 59.30(2) . . ?
Ag3 Au6 Au2 124.12(3) . . ?
Ag3 Au6 Au3 113.49(4) . . ?
Ag3 Au6 Au4 56.17(3) . . ?
Ag3 Au6 Au5 60.39(3) . . ?
C1 Au6 Au2 45.9(3) . . ?
C1 Au6 Au3 47.5(4) . . ?
C1 Au6 Au4 42.7(3) . . ?
C1 Au6 Au5 45.5(4) . . ?
C1 Au6 Ag3 86.8(3) . . ?
C601 Au6 Au2 138.9(4) . . ?
C601 Au6 Au3 139.1(5) . . ?
C601 Au6 Au4 132.5(4) . . ?
C601 Au6 Au5 127.3(5) . . ?
C601 Au6 Ag3 85.2(4) . . ?
C601 Au6 C1 171.7(6) . . ?
Au2 Ag1 Au1 60.70(3) . . ?
Au2 Ag1 Au5 67.22(3) . . ?
Au5 Ag1 Au1 62.32(3) . . ?
N4 Ag1 Au1 109.6(4) . . ?
N4 Ag1 Au2 161.1(3) . . ?
N4 Ag1 Au5 94.0(3) . . ?
N216 Ag1 Au1 94.8(3) . . ?
N216 Ag1 Au2 101.1(2) . . ?
N216 Ag1 Au5 157.1(3) . . ?
N216 Ag1 N4 95.7(4) . . ?
N216 Ag1 N516 97.5(4) . . ?
N516 Ag1 Au1 160.8(3) . . ?
N516 Ag1 Au2 102.3(3) . . ?
N516 Ag1 Au5 104.1(3) . . ?
N516 Ag1 N4 83.7(5) . . ?
Au1 Ag2 Au4 63.11(3) . . ?
Au3 Ag2 Au1 67.80(4) . . ?
Au3 Ag2 Au4 61.37(3) . . ?
N7 Ag2 Au1 90.7(6) . . ?
N7 Ag2 Au3 158.5(6) . . ?
N7 Ag2 Au4 108.6(7) . . ?
N116 Ag2 Au1 104.1(4) . . ?
N116 Ag2 Au3 103.2(6) . . ?
N116 Ag2 Au4 162.3(5) . . ?
N116 Ag2 N7 82.7(9) . . ?
N316 Ag2 Au1 160.0(3) . . ?
N316 Ag2 Au3 106.0(3) . . ?
N316 Ag2 Au4 97.1(3) . . ?
N316 Ag2 N7 93.7(6) . . ?
N316 Ag2 N116 95.8(5) . . ?
Au4 Ag3 Au5 62.99(3) . . ?
Au4 Ag3 Au6 66.65(3) . . ?
Au6 Ag3 Au5 60.95(3) . . ?
N10 Ag3 Au4 93.3(5) . . ?
N10 Ag3 Au5 110.6(5) . . ?
N10 Ag3 Au6 160.0(5) . . ?
N416 Ag3 Au4 104.4(3) . . ?
N416 Ag3 Au5 161.2(3) . . ?
N416 Ag3 Au6 101.9(3) . . ?
N416 Ag3 N10 82.9(6) . . ?
N416 Ag3 N616 98.1(5) . . ?
N616 Ag3 Au4 156.6(4) . . ?
N616 Ag3 Au5 93.6(4) . . ?
N616 Ag3 Au6 102.8(4) . . ?
N616 Ag3 N10 95.7(6) . . ?
C3 N4 Ag1 157.2(17) . . ?
C6 N7 Ag2 151(3) . . ?
C9 N10 Ag3 149(2) . . ?
N102 C101 Au1 128.8(16) . . ?
N109 C101 Au1 122.2(14) . . ?
N109 C101 N102 108.8(18) . . ?
C101 N102 C117 123.2(17) . . ?
C103 N102 C101 108.3(16) . . ?
C103 N102 C117 128.2(16) . . ?
C103 C108 C107 120.0 . . ?
C103 C108 N109 106.9(12) . . ?
C107 C108 N109 133.1(12) . . ?
C108 C103 N102 106.0(12) . . ?
C108 C103 C104 120.0 . . ?
C104 C103 N102 133.8(12) . . ?
C103 C104 H104 120.0 . . ?
C105 C104 C103 120.0 . . ?
C105 C104 H104 120.0 . . ?
C104 C105 H105 120.0 . . ?
C104 C105 C106 120.0 . . ?
C106 C105 H105 120.0 . . ?
C105 C106 H106 120.0 . . ?
C107 C106 C105 120.0 . . ?
C107 C106 H106 120.0 . . ?
C108 C107 H107 120.0 . . ?
C106 C107 C108 120.0 . . ?
C106 C107 H107 120.0 . . ?
C108 N109 C101 109.4(15) . . ?
C108 N109 C110 125.9(15) . . ?
C110 N109 C101 124.6(16) . . ?
C208 N209 C201 108.9(14) . . ?
C210 N209 C201 126.8(14) . . ?
C210 N209 C208 123.9(13) . . ?
C201 N202 C217 126.4(14) . . ?
C203 N202 C201 111.5(15) . . ?
C203 N202 C217 122.0(12) . . ?
N209 C201 Au2 119.8(14) . . ?
N209 C201 N202 107.7(15) . . ?
N202 C201 Au2 132.5(14) . . ?
C212 C213 H213 120.0 . . ?
C212 C213 C214 120.0 . . ?
C214 C213 H213 120.0 . . ?
C213 C212 H212 120.0 . . ?
C213 C212 C211 120.0 . . ?
C211 C212 H212 120.0 . . ?
C212 C211 C210 123.9(9) . . ?
N216 C211 C212 120.0 . . ?
N216 C211 C210 116.1(9) . . ?
C211 N216 Ag1 129.1(5) . . ?
C211 N216 C215 120.0 . . ?
C215 N216 Ag1 107.8(6) . . ?
N216 C215 H215 120.0 . . ?
N216 C215 C214 120.0 . . ?
C214 C215 H215 120.0 . . ?
C213 C214 H214 120.0 . . ?
C215 C214 C213 120.0 . . ?
C215 C214 H214 120.0 . . ?
C303 N302 C301 113.1(12) . . ?
C303 N302 C317 122.9(12) . . ?
C301 N302 C317 123.5(14) . . ?
C304 C303 N302 135.2(8) . . ?
C304 C303 C308 120.0 . . ?
C308 C303 N302 104.7(8) . . ?
C303 C304 H304 120.0 . . ?
C303 C304 C305 120.0 . . ?
C305 C304 H304 120.0 . . ?
C304 C305 H305 120.0 . . ?
C304 C305 C306 120.0 . . ?
C306 C305 H305 120.0 . . ?
C305 C306 H306 120.0 . . ?
C307 C306 C305 120.0 . . ?
C307 C306 H306 120.0 . . ?
C306 C307 H307 120.0 . . ?
C308 C307 C306 120.0 . . ?
C308 C307 H307 120.0 . . ?
C303 C308 N309 108.6(9) . . ?
C307 C308 C303 120.0 . . ?
C307 C308 N309 131.2(9) . . ?
C308 N309 C301 108.1(12) . . ?
C308 N309 C310 127.6(12) . . ?
C310 N309 C301 124.0(14) . . ?
N302 C301 Au3 131.6(12) . . ?
N309 C301 Au3 121.6(12) . . ?
N309 C301 N302 105.5(14) . . ?
N416 C411 C412 120.0 . . ?
N416 C411 C410 116.8(11) . . ?
C412 C411 C410 123.2(11) . . ?
C411 N416 Ag3 129.4(6) . . ?
C411 N416 C415 120.0 . . ?
C415 N416 Ag3 110.4(6) . . ?
N416 C415 H415 120.0 . . ?
C414 C415 N416 120.0 . . ?
C414 C415 H415 120.0 . . ?
C415 C414 H414 120.0 . . ?
C415 C414 C413 120.0 . . ?
C413 C414 H414 120.0 . . ?
C414 C413 H413 120.0 . . ?
C414 C413 C412 120.0 . . ?
C412 C413 H413 120.0 . . ?
C411 C412 H412 120.0 . . ?
C413 C412 C411 120.0 . . ?
C413 C412 H412 120.0 . . ?
C612 C611 N616 120.0 . . ?
C612 C611 C610 124.6(12) . . ?
N616 C611 C610 115.4(12) . . ?
C611 C612 H612 120.0 . . ?
C613 C612 C611 120.0 . . ?
C613 C612 H612 120.0 . . ?
C612 C613 H613 120.0 . . ?
C612 C613 C614 120.0 . . ?
C614 C613 H613 120.0 . . ?
C613 C614 H614 120.0 . . ?
C613 C614 C615 120.0 . . ?
C615 C614 H614 120.0 . . ?
C614 C615 H615 120.0 . . ?
N616 C615 C614 120.0 . . ?
N616 C615 H615 120.0 . . ?
C611 N616 Ag3 127.2(8) . . ?
C615 N616 Ag3 109.8(7) . . ?
C615 N616 C611 120.0 . . ?
Au2 C1 Au1 86.7(7) . . ?
Au2 C1 Au3 86.9(5) . . ?
Au2 C1 Au4 171.8(10) . . ?
Au3 C1 Au1 94.5(9) . . ?
Au4 C1 Au1 89.1(8) . . ?
Au4 C1 Au3 86.3(5) . . ?
Au5 C1 Au1 90.0(7) . . ?
Au5 C1 Au2 96.5(5) . . ?
Au5 C1 Au3 174.5(12) . . ?
Au5 C1 Au4 90.7(5) . . ?
Au5 C1 Au6 89.0(9) . . ?
Au6 C1 Au1 175.3(6) . . ?
Au6 C1 Au2 88.8(8) . . ?
Au6 C1 Au3 86.8(7) . . ?
Au6 C1 Au4 95.5(8) . . ?
H2A C2 H2B 109.5 . . ?
H2A C2 H2C 109.5 . . ?
H2B C2 H2C 109.5 . . ?
C3 C2 H2A 109.5 . . ?
C3 C2 H2B 109.5 . . ?
C3 C2 H2C 109.5 . . ?
N4 C3 C2 174(2) . . ?
H5A C5 H5B 109.5 . . ?
H5A C5 H5C 109.5 . . ?
H5B C5 H5C 109.5 . . ?
C6 C5 H5A 109.5 . . ?
C6 C5 H5B 109.5 . . ?
C6 C5 H5C 109.5 . . ?
N7 C6 C5 162(4) . . ?
H8A C8 H8B 109.5 . . ?
H8A C8 H8C 109.5 . . ?
H8B C8 H8C 109.5 . . ?
C9 C8 H8A 109.5 . . ?
C9 C8 H8B 109.5 . . ?
C9 C8 H8C 109.5 . . ?
N10 C9 C8 172(3) . . ?
N109 C110 H11A 108.5 . . ?
N109 C110 H11B 108.5 . . ?
N109 C110 C111 115.0(15) . . ?
H11A C110 H11B 107.5 . . ?
C111 C110 H11A 108.5 . . ?
C111 C110 H11B 108.5 . . ?
C112 C111 C110 122.9(12) . . ?
C112 C111 N116 120.0 . . ?
N116 C111 C110 115.7(13) . . ?
C111 C112 H112 120.0 . . ?
C111 C112 C113 120.0 . . ?
C113 C112 H112 120.0 . . ?
C112 C113 H113 120.0 . . ?
C112 C113 C114 120.0 . . ?
C114 C113 H113 120.0 . . ?
C113 C114 H114 120.0 . . ?
C115 C114 C113 120.0 . . ?
C115 C114 H114 120.0 . . ?
C114 C115 H115 120.0 . . ?
C114 C115 N116 120.0 . . ?
N116 C115 H115 120.0 . . ?
C111 N116 Ag2 127.8(8) . . ?
C115 N116 Ag2 110.4(8) . . ?
C115 N116 C111 120.0 . . ?
N102 C117 H117 107.9 . . ?
N102 C117 C118 111.1(16) . . ?
N102 C117 C119 110.4(16) . . ?
C118 C117 H117 107.9 . . ?
C119 C117 H117 107.9 . . ?
C119 C117 C118 111.4(17) . . ?
C117 C118 H11C 109.5 . . ?
C117 C118 H11D 109.5 . . ?
C117 C118 H11E 109.5 . . ?
H11C C118 H11D 109.5 . . ?
H11C C118 H11E 109.5 . . ?
H11D C118 H11E 109.5 . . ?
C117 C119 H11F 109.5 . . ?
C117 C119 H11G 109.5 . . ?
C117 C119 H11H 109.5 . . ?
H11F C119 H11G 109.5 . . ?
H11F C119 H11H 109.5 . . ?
H11G C119 H11H 109.5 . . ?
C203 C204 H204 120.0 . . ?
C203 C204 C205 120.0 . . ?
C205 C204 H204 120.0 . . ?
C204 C203 N202 134.9(10) . . ?
C204 C203 C208 120.0 . . ?
C208 C203 N202 104.9(10) . . ?
C203 C208 N209 106.9(10) . . ?
C203 C208 C207 120.0 . . ?
C207 C208 N209 133.0(10) . . ?
C208 C207 H207 120.0 . . ?
C206 C207 C208 120.0 . . ?
C206 C207 H207 120.0 . . ?
C207 C206 H206 120.0 . . ?
C207 C206 C205 120.0 . . ?
C205 C206 H206 120.0 . . ?
C204 C205 H205 120.0 . . ?
C206 C205 C204 120.0 . . ?
C206 C205 H205 120.0 . . ?
N209 C210 C211 118.9(12) . . ?
N209 C210 H21A 107.6 . . ?
N209 C210 H21B 107.6 . . ?
C211 C210 H21A 107.6 . . ?
C211 C210 H21B 107.6 . . ?
H21A C210 H21B 107.0 . . ?
N202 C217 H217 107.4 . . ?
N202 C217 C218 110.5(15) . . ?
N202 C217 C219 109.1(15) . . ?
C218 C217 H217 107.4 . . ?
C219 C217 H217 107.4 . . ?
C219 C217 C218 114.9(17) . . ?
C217 C218 H21C 109.5 . . ?
C217 C218 H21D 109.5 . . ?
C217 C218 H21E 109.5 . . ?
H21C C218 H21D 109.5 . . ?
H21C C218 H21E 109.5 . . ?
H21D C218 H21E 109.5 . . ?
C217 C219 H21F 109.5 . . ?
C217 C219 H21G 109.5 . . ?
C217 C219 H21H 109.5 . . ?
H21F C219 H21G 109.5 . . ?
H21F C219 H21H 109.5 . . ?
H21G C219 H21H 109.5 . . ?
N309 C310 H31A 108.4 . . ?
N309 C310 H31B 108.4 . . ?
N309 C310 C311 115.5(12) . . ?
H31A C310 H31B 107.5 . . ?
C311 C310 H31A 108.4 . . ?
C311 C310 H31B 108.4 . . ?
C312 C311 C310 122.9(10) . . ?
C312 C311 N316 120.0 . . ?
N316 C311 C310 117.0(10) . . ?
C311 C312 H312 120.0 . . ?
C311 C312 C313 120.0 . . ?
C313 C312 H312 120.0 . . ?
C312 C313 H313 120.0 . . ?
C312 C313 C314 120.0 . . ?
C314 C313 H313 120.0 . . ?
C313 C314 H314 120.0 . . ?
C315 C314 C313 120.0 . . ?
C315 C314 H314 120.0 . . ?
C314 C315 H315 120.0 . . ?
N316 C315 C314 120.0 . . ?
N316 C315 H315 120.0 . . ?
C311 N316 Ag2 126.6(7) . . ?
C315 N316 Ag2 112.7(7) . . ?
C315 N316 C311 120.0 . . ?
N302 C317 H317 104.7 . . ?
N302 C317 C318 108.5(13) . . ?
N302 C317 C319 113.5(13) . . ?
C318 C317 H317 104.7 . . ?
C318 C317 C319 119(2) . . ?
C319 C317 H317 104.7 . . ?
C317 C318 H31C 109.5 . . ?
C317 C318 H31D 109.5 . . ?
C317 C318 H31E 109.5 . . ?
H31C C318 H31D 109.5 . . ?
H31C C318 H31E 109.5 . . ?
H31D C318 H31E 109.5 . . ?
C317 C319 H31F 109.5 . . ?
C317 C319 H31G 109.5 . . ?
C317 C319 H31H 109.5 . . ?
H31F C319 H31G 109.5 . . ?
H31F C319 H31H 109.5 . . ?
H31G C319 H31H 109.5 . . ?
N409 C401 Au4 124.8(13) . . ?
N402 C401 Au4 126.0(13) . . ?
N402 C401 N409 108.9(14) . . ?
C408 N409 C401 109.2(16) . . ?
C408 N409 C410 125.5(15) . . ?
C410 N409 C401 125.2(14) . . ?
C407 C408 N409 131.8(12) . . ?
C407 C408 C403 120.0 . . ?
C403 C408 N409 108.1(12) . . ?
C408 C407 H407 120.0 . . ?
C408 C407 C406 120.0 . . ?
C406 C407 H407 120.0 . . ?
C407 C406 H406 120.0 . . ?
C405 C406 C407 120.0 . . ?
C405 C406 H406 120.0 . . ?
C406 C405 H405 120.0 . . ?
C406 C405 C404 120.0 . . ?
C404 C405 H405 120.0 . . ?
C405 C404 H404 120.0 . . ?
C403 C404 C405 120.0 . . ?
C403 C404 H404 120.0 . . ?
C408 C403 N402 104.4(11) . . ?
C404 C403 C408 120.0 . . ?
C404 C403 N402 135.6(11) . . ?
C401 N402 C403 109.3(14) . . ?
C401 N402 C417 129.8(14) . . ?
C403 N402 C417 120.8(15) . . ?
C411 C410 H41A 108.3 . . ?
C411 C410 H41B 108.3 . . ?
N409 C410 C411 115.7(14) . . ?
N409 C410 H41A 108.3 . . ?
N409 C410 H41B 108.3 . . ?
H41A C410 H41B 107.4 . . ?
N402 C417 H417 104.9 . . ?
N402 C417 C418 114.4(17) . . ?
N402 C417 C419 112.9(16) . . ?
C418 C417 H417 104.9 . . ?
C419 C417 H417 104.9 . . ?
C419 C417 C418 113.6(19) . . ?
C417 C418 H41C 109.5 . . ?
C417 C418 H41D 109.5 . . ?
C417 C418 H41E 109.5 . . ?
H41C C418 H41D 109.5 . . ?
H41C C418 H41E 109.5 . . ?
H41D C418 H41E 109.5 . . ?
C417 C419 H41F 109.5 . . ?
C417 C419 H41G 109.5 . . ?
C417 C419 H41H 109.5 . . ?
H41F C419 H41G 109.5 . . ?
H41F C419 H41H 109.5 . . ?
H41G C419 H41H 109.5 . . ?
N509 C501 Au5 122.6(10) . . ?
N509 C501 N502 111.1(12) . . ?
N502 C501 Au5 126.3(12) . . ?
C508 N509 C501 108.6(11) . . ?
C508 N509 C510 124.0(12) . . ?
C510 N509 C501 127.2(12) . . ?
N509 C508 C507 133.2(9) . . ?
N509 C508 C503 106.8(9) . . ?
C507 C508 C503 120.0 . . ?
C508 C507 H507 120.0 . . ?
C506 C507 C508 120.0 . . ?
C506 C507 H507 120.0 . . ?
C507 C506 H506 120.0 . . ?
C507 C506 C505 120.0 . . ?
C505 C506 H506 120.0 . . ?
C506 C505 H505 120.0 . . ?
C506 C505 C504 120.0 . . ?
C504 C505 H505 120.0 . . ?
C505 C504 H504 120.0 . . ?
C505 C504 C503 120.0 . . ?
C503 C504 H504 120.0 . . ?
C508 C503 N502 106.2(8) . . ?
C504 C503 C508 120.0 . . ?
C504 C503 N502 133.7(8) . . ?
C501 N502 C517 123.5(12) . . ?
C503 N502 C501 107.1(11) . . ?
C503 N502 C517 129.4(11) . . ?
N509 C510 H51A 108.1 . . ?
N509 C510 H51B 108.1 . . ?
N509 C510 C511 116.6(11) . . ?
H51A C510 H51B 107.3 . . ?
C511 C510 H51A 108.1 . . ?
C511 C510 H51B 108.1 . . ?
C513 C514 H514 120.0 . . ?
C513 C514 C515 120.0 . . ?
C515 C514 H514 120.0 . . ?
C514 C513 H513 120.0 . . ?
C512 C513 C514 120.0 . . ?
C512 C513 H513 120.0 . . ?
C513 C512 H512 120.0 . . ?
C513 C512 C511 120.0 . . ?
C511 C512 H512 120.0 . . ?
C512 C511 C510 123.4(11) . . ?
N516 C511 C510 116.5(11) . . ?
N516 C511 C512 120.0 . . ?
C511 N516 Ag1 128.2(6) . . ?
C511 N516 C515 120.0 . . ?
C515 N516 Ag1 111.8(6) . . ?
C514 C515 H515 120.0 . . ?
N516 C515 C514 120.0 . . ?
N516 C515 H515 120.0 . . ?
N502 C517 H517 107.6 . . ?
N502 C517 C518 112.1(13) . . ?
N502 C517 C519 112.1(13) . . ?
C518 C517 H517 107.6 . . ?
C518 C517 C519 109.6(15) . . ?
C519 C517 H517 107.6 . . ?
C517 C518 H51C 109.5 . . ?
C517 C518 H51D 109.5 . . ?
C517 C518 H51E 109.5 . . ?
H51C C518 H51D 109.5 . . ?
H51C C518 H51E 109.5 . . ?
H51D C518 H51E 109.5 . . ?
C517 C519 H51F 109.5 . . ?
C517 C519 H51G 109.5 . . ?
C517 C519 H51H 109.5 . . ?
H51F C519 H51G 109.5 . . ?
H51F C519 H51H 109.5 . . ?
H51G C519 H51H 109.5 . . ?
C603 N602 C601 111.7(14) . . ?
C603 N602 C617 125.7(13) . . ?
C601 N602 C617 122.3(15) . . ?
N602 C603 C604 133.6(12) . . ?
N602 C603 C608 106.4(12) . . ?
C604 C603 C608 120.0 . . ?
C603 C604 H604 120.0 . . ?
C603 C604 C605 120.0 . . ?
C605 C604 H604 120.0 . . ?
C604 C605 H605 120.0 . . ?
C604 C605 C606 120.0 . . ?
C606 C605 H605 120.0 . . ?
C605 C606 H606 120.0 . . ?
C607 C606 C605 120.0 . . ?
C607 C606 H606 120.0 . . ?
C606 C607 H607 120.0 . . ?
C608 C607 C606 120.0 . . ?
C608 C607 H607 120.0 . . ?
C607 C608 C603 120.0 . . ?
N609 C608 C603 107.7(13) . . ?
N609 C608 C607 132.3(12) . . ?
C608 N609 C601 110.1(14) . . ?
C608 N609 C610 128.2(16) . . ?
C610 N609 C601 121.0(15) . . ?
N602 C601 Au6 131.8(13) . . ?
N602 C601 N609 103.9(16) . . ?
N609 C601 Au6 122.8(12) . . ?
C611 C610 H61A 107.9 . . ?
C611 C610 H61B 107.9 . . ?
N609 C610 C611 117.7(12) . . ?
N609 C610 H61A 107.9 . . ?
N609 C610 H61B 107.9 . . ?
H61A C610 H61B 107.2 . . ?
N602 C617 H617 106.6 . . ?
N602 C617 C618 109.6(13) . . ?
N602 C617 C619 113.1(13) . . ?
C618 C617 H617 106.6 . . ?
C619 C617 H617 106.6 . . ?
C619 C617 C618 113.8(19) . . ?
C617 C618 H61C 109.5 . . ?
C617 C618 H61D 109.5 . . ?
C617 C618 H61E 109.5 . . ?
H61C C618 H61D 109.5 . . ?
H61C C618 H61E 109.5 . . ?
H61D C618 H61E 109.5 . . ?
C617 C619 H61F 109.5 . . ?
C617 C619 H61G 109.5 . . ?
C617 C619 H61H 109.5 . . ?
H61F C619 H61G 109.5 . . ?
H61F C619 H61H 109.5 . . ?
H61G C619 H61H 109.5 . . ?
F12 B1 F11 109.4(6) . . ?
F12 B1 F13 109.5(6) . . ?
F13 B1 F11 109.3(6) . . ?
F14 B1 F11 109.4(6) . . ?
F14 B1 F12 109.7(6) . . ?
F14 B1 F13 109.6(6) . . ?
F21 B2 F22 109.4(6) . . ?
F21 B2 F23 109.5(6) . . ?
F23 B2 F22 108.9(6) . . ?
F24 B2 F21 110.0(6) . . ?
F24 B2 F22 109.4(6) . . ?
F24 B2 F23 109.6(6) . . ?
F31 B3 F32 109.5(6) . . ?
F31 B3 F33 109.5(6) . . ?
F31 B3 F34 109.6(6) . . ?
F33 B3 F32 109.3(6) . . ?
F34 B3 F32 109.4(6) . . ?
F34 B3 F33 109.4(6) . . ?
F41 B4 F42 109.5(6) . . ?
F41 B4 F44 109.4(6) . . ?
F42 B4 F44 109.4(6) . . ?
F43 B4 F41 109.5(6) . . ?
F43 B4 F42 109.5(6) . . ?
F43 B4 F44 109.4(6) . . ?
F51 B5 F52 109.4(9) . . ?
F53 B5 F51 109.7(9) . . ?
F53 B5 F52 109.9(9) . . ?
F54 B5 F51 109.0(9) . . ?
F54 B5 F52 109.0(9) . . ?
F54 B5 F53 109.9(9) . . ?
F61 B6 F62 109.3(6) . . ?
F63 B6 F61 109.3(6) . . ?
F63 B6 F62 109.3(6) . . ?
F64 B6 F61 109.7(6) . . ?
F64 B6 F62 109.6(6) . . ?
F64 B6 F63 109.7(6) . . ?

loop_
_geom_bond_atom_site_label_1
_geom_bond_atom_site_label_2
_geom_bond_distance
_geom_bond_site_symmetry_2
_geom_bond_publ_flag
Au1 Au2 2.9351(10) . ?
Au1 Au3 3.1684(9) . ?
Au1 Au4 3.0114(9) . ?
Au1 Au5 3.0056(10) . ?
Au1 Ag1 2.9754(14) . ?
Au1 Ag2 2.8492(14) . ?
Au1 C101 2.06(2) . ?
Au1 C1 2.16(3) . ?
Au2 Au3 2.9332(8) . ?
Au2 Au5 3.1308(8) . ?
Au2 Au6 2.9392(9) . ?
Au2 Ag1 2.8277(12) . ?
Au2 C201 2.057(18) . ?
Au2 C1 2.111(12) . ?
Au3 Au4 2.9279(8) . ?
Au3 Au6 2.9149(10) . ?
Au3 Ag2 2.8316(16) . ?
Au3 C301 2.017(17) . ?
Au3 C1 2.152(13) . ?
Au4 Au5 2.9985(9) . ?
Au4 Au6 3.1242(9) . ?
Au4 Ag2 2.9046(15) . ?
Au4 Ag3 2.8268(14) . ?
Au4 C1 2.129(12) . ?
Au4 C401 2.056(16) . ?
Au5 Au6 2.9269(8) . ?
Au5 Ag1 2.8284(13) . ?
Au5 Ag3 2.9108(13) . ?
Au5 C1 2.087(13) . ?
Au5 C501 2.083(14) . ?
Au6 Ag3 2.8599(12) . ?
Au6 C1 2.09(3) . ?
Au6 C601 2.01(2) . ?
Ag1 N4 2.445(10) . ?
Ag1 N216 2.396(9) . ?
Ag1 N516 2.402(8) . ?
Ag2 N7 2.445(12) . ?
Ag2 N116 2.382(11) . ?
Ag2 N316 2.346(8) . ?
Ag3 N10 2.444(11) . ?
Ag3 N416 2.357(9) . ?
Ag3 N616 2.376(10) . ?
N4 C3 1.117(15) . ?
N7 C6 1.113(16) . ?
N10 C9 1.121(15) . ?
C101 N102 1.35(2) . ?
C101 N109 1.32(2) . ?
N102 C103 1.383(19) . ?
N102 C117 1.507(12) . ?
C108 C103 1.3900 . ?
C108 C107 1.3900 . ?
C108 N109 1.367(18) . ?
C103 C104 1.3900 . ?
C104 H104 0.9300 . ?
C104 C105 1.3900 . ?
C105 H105 0.9300 . ?
C105 C106 1.3900 . ?
C106 H106 0.9300 . ?
C106 C107 1.3900 . ?
C107 H107 0.9300 . ?
N109 C110 1.451(11) . ?
N209 C201 1.33(2) . ?
N209 C208 1.372(14) . ?
N209 C210 1.450(11) . ?
N202 C201 1.32(2) . ?
N202 C203 1.355(14) . ?
N202 C217 1.504(12) . ?
C213 H213 0.9300 . ?
C213 C212 1.3900 . ?
C213 C214 1.3900 . ?
C212 H212 0.9300 . ?
C212 C211 1.3900 . ?
C211 N216 1.3900 . ?
C211 C210 1.473(10) . ?
N216 C215 1.3900 . ?
C215 H215 0.9300 . ?
C215 C214 1.3900 . ?
C214 H214 0.9300 . ?
N302 C303 1.354(16) . ?
N302 C301 1.33(2) . ?
N302 C317 1.507(12) . ?
C303 C304 1.3900 . ?
C303 C308 1.3900 . ?
C304 H304 0.9300 . ?
C304 C305 1.3900 . ?
C305 H305 0.9300 . ?
C305 C306 1.3900 . ?
C306 H306 0.9300 . ?
C306 C307 1.3900 . ?
C307 H307 0.9300 . ?
C307 C308 1.3900 . ?
C308 N309 1.368(14) . ?
N309 C301 1.39(2) . ?
N309 C310 1.449(11) . ?
C411 N416 1.3900 . ?
C411 C412 1.3900 . ?
C411 C410 1.470(10) . ?
N416 C415 1.3900 . ?
C415 H415 0.9300 . ?
C415 C414 1.3900 . ?
C414 H414 0.9300 . ?
C414 C413 1.3900 . ?
C413 H413 0.9300 . ?
C413 C412 1.3900 . ?
C412 H412 0.9300 . ?
C611 C612 1.3900 . ?
C611 N616 1.3900 . ?
C611 C610 1.467(10) . ?
C612 H612 0.9300 . ?
C612 C613 1.3900 . ?
C613 H613 0.9300 . ?
C613 C614 1.3900 . ?
C614 H614 0.9300 . ?
C614 C615 1.3900 . ?
C615 H615 0.9300 . ?
C615 N616 1.3900 . ?
C2 H2A 0.9600 . ?
C2 H2B 0.9600 . ?
C2 H2C 0.9600 . ?
C2 C3 1.453(17) . ?
C5 H5A 0.9600 . ?
C5 H5B 0.9600 . ?
C5 H5C 0.9600 . ?
C5 C6 1.456(18) . ?
C8 H8A 0.9600 . ?
C8 H8B 0.9600 . ?
C8 H8C 0.9600 . ?
C8 C9 1.457(18) . ?
C110 H11A 0.9700 . ?
C110 H11B 0.9700 . ?
C110 C111 1.471(10) . ?
C111 C112 1.3900 . ?
C111 N116 1.3900 . ?
C112 H112 0.9300 . ?
C112 C113 1.3900 . ?
C113 H113 0.9300 . ?
C113 C114 1.3900 . ?
C114 H114 0.9300 . ?
C114 C115 1.3900 . ?
C115 H115 0.9300 . ?
C115 N116 1.3900 . ?
C117 H117 0.9800 . ?
C117 C118 1.513(10) . ?
C117 C119 1.510(10) . ?
C118 H11C 0.9600 . ?
C118 H11D 0.9600 . ?
C118 H11E 0.9600 . ?
C119 H11F 0.9600 . ?
C119 H11G 0.9600 . ?
C119 H11H 0.9600 . ?
C204 H204 0.9300 . ?
C204 C203 1.3900 . ?
C204 C205 1.3900 . ?
C203 C208 1.3900 . ?
C208 C207 1.3900 . ?
C207 H207 0.9300 . ?
C207 C206 1.3900 . ?
C206 H206 0.9300 . ?
C206 C205 1.3900 . ?
C205 H205 0.9300 . ?
C210 H21A 0.9700 . ?
C210 H21B 0.9700 . ?
C217 H217 0.9800 . ?
C217 C218 1.518(10) . ?
C217 C219 1.514(10) . ?
C218 H21C 0.9600 . ?
C218 H21D 0.9600 . ?
C218 H21E 0.9600 . ?
C219 H21F 0.9600 . ?
C219 H21G 0.9600 . ?
C219 H21H 0.9600 . ?
C310 H31A 0.9700 . ?
C310 H31B 0.9700 . ?
C310 C311 1.468(10) . ?
C311 C312 1.3900 . ?
C311 N316 1.3900 . ?
C312 H312 0.9300 . ?
C312 C313 1.3900 . ?
C313 H313 0.9300 . ?
C313 C314 1.3900 . ?
C314 H314 0.9300 . ?
C314 C315 1.3900 . ?
C315 H315 0.9300 . ?
C315 N316 1.3900 . ?
C317 H317 0.9800 . ?
C317 C318 1.509(10) . ?
C317 C319 1.513(10) . ?
C318 H31C 0.9600 . ?
C318 H31D 0.9600 . ?
C318 H31E 0.9600 . ?
C319 H31F 0.9600 . ?
C319 H31G 0.9600 . ?
C319 H31H 0.9600 . ?
C401 N409 1.32(2) . ?
C401 N402 1.34(2) . ?
N409 C408 1.361(16) . ?
N409 C410 1.452(11) . ?
C408 C407 1.3900 . ?
C408 C403 1.3900 . ?
C407 H407 0.9300 . ?
C407 C406 1.3900 . ?
C406 H406 0.9300 . ?
C406 C405 1.3900 . ?
C405 H405 0.9300 . ?
C405 C404 1.3900 . ?
C404 H404 0.9300 . ?
C404 C403 1.3900 . ?
C403 N402 1.395(15) . ?
N402 C417 1.501(12) . ?
C410 H41A 0.9700 . ?
C410 H41B 0.9700 . ?
C417 H417 0.9800 . ?
C417 C418 1.519(10) . ?
C417 C419 1.511(10) . ?
C418 H41C 0.9600 . ?
C418 H41D 0.9600 . ?
C418 H41E 0.9600 . ?
C419 H41F 0.9600 . ?
C419 H41G 0.9600 . ?
C419 H41H 0.9600 . ?
C501 N509 1.290(19) . ?
C501 N502 1.342(18) . ?
N509 C508 1.367(12) . ?
N509 C510 1.450(11) . ?
C508 C507 1.3900 . ?
C508 C503 1.3900 . ?
C507 H507 0.9300 . ?
C507 C506 1.3900 . ?
C506 H506 0.9300 . ?
C506 C505 1.3900 . ?
C505 H505 0.9300 . ?
C505 C504 1.3900 . ?
C504 H504 0.9300 . ?
C504 C503 1.3900 . ?
C503 N502 1.372(14) . ?
N502 C517 1.506(12) . ?
C510 H51A 0.9700 . ?
C510 H51B 0.9700 . ?
C510 C511 1.472(10) . ?
C514 H514 0.9300 . ?
C514 C513 1.3900 . ?
C514 C515 1.3900 . ?
C513 H513 0.9300 . ?
C513 C512 1.3900 . ?
C512 H512 0.9300 . ?
C512 C511 1.3900 . ?
C511 N516 1.3900 . ?
N516 C515 1.3900 . ?
C515 H515 0.9300 . ?
C517 H517 0.9800 . ?
C517 C518 1.509(10) . ?
C517 C519 1.517(10) . ?
C518 H51C 0.9600 . ?
C518 H51D 0.9600 . ?
C518 H51E 0.9600 . ?
C519 H51F 0.9600 . ?
C519 H51G 0.9600 . ?
C519 H51H 0.9600 . ?
N602 C603 1.306(18) . ?
N602 C601 1.38(2) . ?
N602 C617 1.506(12) . ?
C603 C604 1.3900 . ?
C603 C608 1.3900 . ?
C604 H604 0.9300 . ?
C604 C605 1.3900 . ?
C605 H605 0.9300 . ?
C605 C606 1.3900 . ?
C606 H606 0.9300 . ?
C606 C607 1.3900 . ?
C607 H607 0.9300 . ?
C607 C608 1.3900 . ?
C608 N609 1.337(17) . ?
N609 C601 1.36(2) . ?
N609 C610 1.451(11) . ?
C610 H61A 0.9700 . ?
C610 H61B 0.9700 . ?
C617 H617 0.9800 . ?
C617 C618 1.516(10) . ?
C617 C619 1.510(10) . ?
C618 H61C 0.9600 . ?
C618 H61D 0.9600 . ?
C618 H61E 0.9600 . ?
C619 H61F 0.9600 . ?
C619 H61G 0.9600 . ?
C619 H61H 0.9600 . ?
F11 B1 1.442(9) . ?
F12 B1 1.438(9) . ?
F13 B1 1.439(9) . ?
F14 B1 1.437(9) . ?
F21 B2 1.435(9) . ?
F22 B2 1.445(9) . ?
F23 B2 1.442(9) . ?
F24 B2 1.434(9) . ?
F31 B3 1.436(9) . ?
F32 B3 1.441(9) . ?
F33 B3 1.441(9) . ?
F34 B3 1.439(9) . ?
F41 B4 1.438(9) . ?
F42 B4 1.439(9) . ?
F43 B4 1.439(9) . ?
F44 B4 1.440(9) . ?
F51 B5 1.442(9) . ?
F52 B5 1.442(9) . ?
F53 B5 1.442(9) . ?
F54 B5 1.439(9) . ?
F61 B6 1.441(9) . ?
F62 B6 1.441(9) . ?
F63 B6 1.440(9) . ?
F64 B6 1.434(9) . ?

loop_
_geom_torsion_atom_site_label_1
_geom_torsion_atom_site_label_2
_geom_torsion_atom_site_label_3
_geom_torsion_atom_site_label_4
_geom_torsion
_geom_torsion_site_symmetry_1
_geom_torsion_site_symmetry_2
_geom_torsion_site_symmetry_3
_geom_torsion_site_symmetry_4
_geom_torsion_publ_flag
Au1 C101 N102 C103 -177.9(15) . . . . ?
Au1 C101 N102 C117 -4(3) . . . . ?
Au1 C101 N109 C108 -178.8(13) . . . . ?
Au1 C101 N109 C110 -2(3) . . . . ?
Au4 C401 N409 C408 176.5(12) . . . . ?
Au4 C401 N409 C410 -7(3) . . . . ?
Au4 C401 N402 C403 -175.2(11) . . . . ?
Au4 C401 N402 C417 9(3) . . . . ?
Au5 C501 N509 C508 -179.4(9) . . . . ?
Au5 C501 N509 C510 -4(2) . . . . ?
Au5 C501 N502 C503 -177.6(10) . . . . ?
Au5 C501 N502 C517 1(2) . . . . ?
Ag1 N216 C215 C214 -162.0(8) . . . . ?
Ag1 N516 C515 C514 -179.4(7) . . . . ?
Ag2 N7 C6 C5 55(14) . . . . ?
Ag3 N416 C415 C414 -175.9(7) . . . . ?
C101 N102 C103 C108 -8.0(18) . . . . ?
C101 N102 C103 C104 177.9(15) . . . . ?
C101 N102 C117 C118 128(2) . . . . ?
C101 N102 C117 C119 -108(2) . . . . ?
C101 N109 C110 C111 117(2) . . . . ?
N102 C101 N109 C108 -4(2) . . . . ?
N102 C101 N109 C110 173.5(16) . . . . ?
N102 C103 C104 C105 173.4(19) . . . . ?
C108 C103 C104 C105 0.0 . . . . ?
C108 N109 C110 C111 -67(2) . . . . ?
C103 N102 C117 C118 -59(2) . . . . ?
C103 N102 C117 C119 65(2) . . . . ?
C103 C108 C107 C106 0.0 . . . . ?
C103 C108 N109 C101 -1.5(17) . . . . ?
C103 C108 N109 C110 -178.5(13) . . . . ?
C103 C104 C105 C106 0.0 . . . . ?
C104 C105 C106 C107 0.0 . . . . ?
C105 C106 C107 C108 0.0 . . . . ?
C107 C108 C103 N102 -175.1(14) . . . . ?
C107 C108 C103 C104 0.0 . . . . ?
C107 C108 N109 C101 179.5(15) . . . . ?
C107 C108 N109 C110 3(2) . . . . ?
N109 C101 N102 C103 7(2) . . . . ?
N109 C101 N102 C117 -178.9(16) . . . . ?
N109 C108 C103 N102 5.8(13) . . . . ?
N109 C108 C103 C104 -179.1(14) . . . . ?
N109 C108 C107 C106 178.9(18) . . . . ?
N109 C110 C111 C112 122.4(18) . . . . ?
N109 C110 C111 N116 -71(2) . . . . ?
N209 C208 C207 C206 -177.0(11) . . . . ?
N202 C203 C208 N209 2.4(9) . . . . ?
N202 C203 C208 C207 -175.3(9) . . . . ?
C201 N209 C208 C203 -1.4(12) . . . . ?
C201 N209 C208 C207 175.9(10) . . . . ?
C201 N209 C210 C211 114.5(16) . . . . ?
C201 N202 C203 C204 -177.0(10) . . . . ?
C201 N202 C203 C208 -2.7(13) . . . . ?
C201 N202 C217 C218 -71(2) . . . . ?
C201 N202 C217 C219 57(2) . . . . ?
C213 C212 C211 N216 0.0 . . . . ?
C213 C212 C211 C210 178.2(13) . . . . ?
C212 C213 C214 C215 0.0 . . . . ?
C212 C211 N216 Ag1 157.7(10) . . . . ?
C212 C211 N216 C215 0.0 . . . . ?
C212 C211 C210 N209 124.8(13) . . . . ?
C211 N216 C215 C214 0.0 . . . . ?
N216 C211 C210 N209 -57.0(17) . . . . ?
N216 C215 C214 C213 0.0 . . . . ?
C214 C213 C212 C211 0.0 . . . . ?
N302 C303 C304 C305 -175.4(17) . . . . ?
N302 C303 C308 C307 176.7(12) . . . . ?
N302 C303 C308 N309 0.6(13) . . . . ?
C303 N302 C301 Au3 -165.8(15) . . . . ?
C303 N302 C301 N309 1(2) . . . . ?
C303 N302 C317 C318 105(2) . . . . ?
C303 N302 C317 C319 -120(2) . . . . ?
C303 C304 C305 C306 0.0 . . . . ?
C303 C308 N309 C301 -0.3(16) . . . . ?
C303 C308 N309 C310 -174.2(14) . . . . ?
C304 C303 C308 C307 0.0 . . . . ?
C304 C303 C308 N309 -176.0(13) . . . . ?
C304 C305 C306 C307 0.0 . . . . ?
C305 C306 C307 C308 0.0 . . . . ?
C306 C307 C308 C303 0.0 . . . . ?
C306 C307 C308 N309 175.0(16) . . . . ?
C307 C308 N309 C301 -175.7(12) . . . . ?
C307 C308 N309 C310 10(2) . . . . ?
C308 C303 C304 C305 0.0 . . . . ?
C308 N309 C301 Au3 167.9(12) . . . . ?
C308 N309 C301 N302 0(2) . . . . ?
C308 N309 C310 C311 -63(2) . . . . ?
N309 C310 C311 C312 118.9(12) . . . . ?
N309 C310 C311 N316 -63.7(15) . . . . ?
C301 N302 C303 C304 175.1(13) . . . . ?
C301 N302 C303 C308 -0.8(17) . . . . ?
C301 N302 C317 C318 -84(2) . . . . ?
C301 N302 C317 C319 52(2) . . . . ?
C301 N309 C310 C311 123.5(17) . . . . ?
C411 N416 C415 C414 0.0 . . . . ?
N416 C411 C412 C413 0.0 . . . . ?
N416 C411 C410 N409 -67.1(17) . . . . ?
N416 C415 C414 C413 0.0 . . . . ?
C415 C414 C413 C412 0.0 . . . . ?
C414 C413 C412 C411 0.0 . . . . ?
C412 C411 N416 Ag3 175.1(8) . . . . ?
C412 C411 N416 C415 0.0 . . . . ?
C412 C411 C410 N409 115.3(14) . . . . ?
C611 C612 C613 C614 0.0 . . . . ?
C612 C611 N616 Ag3 158.2(10) . . . . ?
C612 C611 N616 C615 0.0 . . . . ?
C612 C611 C610 N609 130.2(16) . . . . ?
C612 C613 C614 C615 0.0 . . . . ?
C613 C614 C615 N616 0.0 . . . . ?
C614 C615 N616 Ag3 -161.7(9) . . . . ?
C614 C615 N616 C611 0.0 . . . . ?
N616 C611 C612 C613 0.0 . . . . ?
N616 C611 C610 N609 -49(2) . . . . ?
C110 C111 C112 C113 166(2) . . . . ?
C110 C111 N116 Ag2 -4(2) . . . . ?
C110 C111 N116 C115 -167(2) . . . . ?
C111 C112 C113 C114 0.0 . . . . ?
C112 C111 N116 Ag2 162.9(18) . . . . ?
C112 C111 N116 C115 0.0 . . . . ?
C112 C113 C114 C115 0.0 . . . . ?
C113 C114 C115 N116 0.0 . . . . ?
C114 C115 N116 Ag2 -165.6(15) . . . . ?
C114 C115 N116 C111 0.0 . . . . ?
N116 C111 C112 C113 0.0 . . . . ?
C117 N102 C103 C108 178.6(15) . . . . ?
C117 N102 C103 C104 4(3) . . . . ?
C204 C203 C208 N209 177.7(9) . . . . ?
C204 C203 C208 C207 0.0 . . . . ?
C203 N202 C201 Au2 -177.4(11) . . . . ?
C203 N202 C201 N209 1.9(17) . . . . ?
C203 N202 C217 C218 106.7(18) . . . . ?
C203 N202 C217 C219 -126.1(15) . . . . ?
C203 C204 C205 C206 0.0 . . . . ?
C203 C208 C207 C206 0.0 . . . . ?
C208 N209 C201 Au2 179.1(9) . . . . ?
C208 N209 C201 N202 -0.3(16) . . . . ?
C208 N209 C210 C211 -73.7(17) . . . . ?
C208 C207 C206 C205 0.0 . . . . ?
C207 C206 C205 C204 0.0 . . . . ?
C205 C204 C203 N202 173.6(13) . . . . ?
C205 C204 C203 C208 0.0 . . . . ?
C210 N209 C201 Au2 -8.1(19) . . . . ?
C210 N209 C201 N202 172.5(12) . . . . ?
C210 N209 C208 C203 -174.4(10) . . . . ?
C210 N209 C208 C207 2.9(17) . . . . ?
C210 C211 N216 Ag1 -20.7(14) . . . . ?
C210 C211 N216 C215 -178.3(12) . . . . ?
C217 N202 C201 Au2 0(2) . . . . ?
C217 N202 C201 N209 179.5(12) . . . . ?
C217 N202 C203 C204 5.3(18) . . . . ?
C217 N202 C203 C208 179.5(10) . . . . ?
C310 N309 C301 Au3 -18(2) . . . . ?
C310 N309 C301 N302 174.0(15) . . . . ?
C310 C311 C312 C313 177.3(13) . . . . ?
C310 C311 N316 Ag2 -7.4(12) . . . . ?
C310 C311 N316 C315 -177.5(12) . . . . ?
C311 C312 C313 C314 0.0 . . . . ?
C312 C311 N316 Ag2 170.1(9) . . . . ?
C312 C311 N316 C315 0.0 . . . . ?
C312 C313 C314 C315 0.0 . . . . ?
C313 C314 C315 N316 0.0 . . . . ?
C314 C315 N316 Ag2 -171.4(8) . . . . ?
C314 C315 N316 C311 0.0 . . . . ?
N316 C311 C312 C313 0.0 . . . . ?
C317 N302 C303 C304 -13(2) . . . . ?
C317 N302 C303 C308 171.6(13) . . . . ?
C317 N302 C301 Au3 22(3) . . . . ?
C317 N302 C301 N309 -171.7(15) . . . . ?
C401 N409 C408 C407 -178.6(13) . . . . ?
C401 N409 C408 C403 -2.4(17) . . . . ?
C401 N409 C410 C411 114.9(19) . . . . ?
C401 N402 C417 C418 119(2) . . . . ?
C401 N402 C417 C419 -109(2) . . . . ?
N409 C401 N402 C403 -0.8(19) . . . . ?
N409 C401 N402 C417 -176.8(16) . . . . ?
N409 C408 C407 C406 175.7(18) . . . . ?
N409 C408 C403 C404 -176.7(14) . . . . ?
N409 C408 C403 N402 1.9(13) . . . . ?
C408 N409 C410 C411 -69(2) . . . . ?
C408 C407 C406 C405 0.0 . . . . ?
C408 C403 N402 C401 -0.7(15) . . . . ?
C408 C403 N402 C417 175.7(13) . . . . ?
C407 C408 C403 C404 0.0 . . . . ?
C407 C408 C403 N402 178.5(13) . . . . ?
C407 C406 C405 C404 0.0 . . . . ?
C406 C405 C404 C403 0.0 . . . . ?
C405 C404 C403 C408 0.0 . . . . ?
C405 C404 C403 N402 -178.0(18) . . . . ?
C404 C403 N402 C401 177.5(13) . . . . ?
C404 C403 N402 C417 -6(2) . . . . ?
C403 C408 C407 C406 0.0 . . . . ?
C403 N402 C417 C418 -56(2) . . . . ?
C403 N402 C417 C419 76(2) . . . . ?
N402 C401 N409 C408 2(2) . . . . ?
N402 C401 N409 C410 178.7(16) . . . . ?
C410 C411 N416 Ag3 -2.6(13) . . . . ?
C410 C411 N416 C415 -177.6(12) . . . . ?
C410 C411 C412 C413 177.5(13) . . . . ?
C410 N409 C408 C407 5(3) . . . . ?
C410 N409 C408 C403 -179.2(14) . . . . ?
C501 N509 C508 C507 179.4(10) . . . . ?
C501 N509 C508 C503 -3.0(13) . . . . ?
C501 N509 C510 C511 115.0(17) . . . . ?
C501 N502 C517 C518 -96.6(18) . . . . ?
C501 N502 C517 C519 139.6(16) . . . . ?
N509 C501 N502 C503 2.7(17) . . . . ?
N509 C501 N502 C517 -179.1(13) . . . . ?
N509 C508 C507 C506 177.3(13) . . . . ?
N509 C508 C503 C504 -177.9(10) . . . . ?
N509 C508 C503 N502 4.6(10) . . . . ?
N509 C510 C511 C512 111.2(14) . . . . ?
N509 C510 C511 N516 -71.3(16) . . . . ?
C508 N509 C510 C511 -70.1(19) . . . . ?
C508 C507 C506 C505 0.0 . . . . ?
C508 C503 N502 C501 -4.5(13) . . . . ?
C508 C503 N502 C517 177.5(13) . . . . ?
C507 C508 C503 C504 0.0 . . . . ?
C507 C508 C503 N502 -177.5(10) . . . . ?
C507 C506 C505 C504 0.0 . . . . ?
C506 C505 C504 C503 0.0 . . . . ?
C505 C504 C503 C508 0.0 . . . . ?
C505 C504 C503 N502 176.6(14) . . . . ?
C504 C503 N502 C501 178.6(10) . . . . ?
C504 C503 N502 C517 1(2) . . . . ?
C503 C508 C507 C506 0.0 . . . . ?
C503 N502 C517 C518 81.1(19) . . . . ?
C503 N502 C517 C519 -43(2) . . . . ?
N502 C501 N509 C508 0.2(17) . . . . ?
N502 C501 N509 C510 175.8(13) . . . . ?
C510 N509 C508 C507 3.7(19) . . . . ?
C510 N509 C508 C503 -178.8(11) . . . . ?
C510 C511 N516 Ag1 1.6(11) . . . . ?
C510 C511 N516 C515 -177.7(11) . . . . ?
C514 C513 C512 C511 0.0 . . . . ?
C513 C514 C515 N516 0.0 . . . . ?
C513 C512 C511 C510 177.5(12) . . . . ?
C513 C512 C511 N516 0.0 . . . . ?
C512 C511 N516 Ag1 179.2(8) . . . . ?
C512 C511 N516 C515 0.0 . . . . ?
C511 N516 C515 C514 0.0 . . . . ?
C515 C514 C513 C512 0.0 . . . . ?
N602 C603 C604 C605 -179(2) . . . . ?
N602 C603 C608 C607 179.4(15) . . . . ?
N602 C603 C608 N609 1.7(13) . . . . ?
C603 N602 C601 Au6 -161.6(13) . . . . ?
C603 N602 C601 N609 4.1(18) . . . . ?
C603 N602 C617 C618 98(2) . . . . ?
C603 N602 C617 C619 -133.8(19) . . . . ?
C603 C604 C605 C606 0.0 . . . . ?
C603 C608 N609 C601 0.9(16) . . . . ?
C603 C608 N609 C610 -169.6(13) . . . . ?
C604 C603 C608 C607 0.0 . . . . ?
C604 C603 C608 N609 -177.7(15) . . . . ?
C604 C605 C606 C607 0.0 . . . . ?
C605 C606 C607 C608 0.0 . . . . ?
C606 C607 C608 C603 0.0 . . . . ?
C606 C607 C608 N609 177.0(19) . . . . ?
C607 C608 N609 C601 -176.4(13) . . . . ?
C607 C608 N609 C610 13(3) . . . . ?
C608 C603 C604 C605 0.0 . . . . ?
C608 N609 C601 Au6 164.4(11) . . . . ?
C608 N609 C601 N602 -2.9(18) . . . . ?
C608 N609 C610 C611 -66(3) . . . . ?
C601 N602 C603 C604 175.6(13) . . . . ?
C601 N602 C603 C608 -3.7(16) . . . . ?
C601 N602 C617 C618 -87(2) . . . . ?
C601 N602 C617 C619 41(2) . . . . ?
C601 N609 C610 C611 124.8(19) . . . . ?
C610 C611 C612 C613 -178.7(16) . . . . ?
C610 C611 N616 Ag3 -23.0(15) . . . . ?
C610 C611 N616 C615 178.8(15) . . . . ?
C610 N609 C601 Au6 -24(2) . . . . ?
C610 N609 C601 N602 168.4(13) . . . . ?
C617 N602 C603 C604 -9(3) . . . . ?
C617 N602 C603 C608 171.4(13) . . . . ?
C617 N602 C601 Au6 23(2) . . . . ?
C617 N602 C601 N609 -171.1(13) . . . . ?

loop_
_smtbx_masks_void_nr
_smtbx_masks_void_average_x
_smtbx_masks_void_average_y
_smtbx_masks_void_average_z
_smtbx_masks_void_volume
_smtbx_masks_void_count_electrons
_smtbx_masks_void_content
1 -0.250 0.153 0.000 695.2 0.0 ?
2 0.250 0.142 0.500 642.2 0.0 ?
3 -0.250 0.347 0.500 695.2 0.0 ?
4 0.250 0.358 1.000 642.2 0.0 ?
5 0.250 0.653 0.500 695.2 0.0 ?
6 -0.250 0.642 0.000 642.2 0.0 ?
7 0.250 0.847 1.000 695.2 0.0 ?
8 -0.250 0.858 0.500 642.2 0.0 ?
